data_7242124
loop_
_publ_author_name
'Mirzaei, Saber'
'Lindeman, Sergey V.'
'Wang, Denan'
'Mirzaei, M. Saeed'
'Timerghazin, Qadir K.'

_publ_section_title
;
 Conformational switch in the crystal states of a calix[4]arene
;
_journal_issue 9
_journal_name_full CrystEngComm
_journal_page_first 1906
_journal_page_last 1911
_journal_paper_doi 10.1039/D0CE01704C
_journal_volume 23
_journal_year 2021
_chemical_formula_moiety 'C56 H80 O8'
_chemical_formula_sum 'C56 H80 O8'
_chemical_formula_weight 881.20
_space_group_crystal_system triclinic
_space_group_IT_number 2
_space_group_name_Hall '-P 1'
_space_group_name_H-M_alt 'P -1'
_atom_sites_solution_hydrogens geom
_atom_sites_solution_primary direct
_audit_creation_date 2019-01-10
_audit_creation_method
;
Olex2 1.2
(compiled 2018.05.29 svn.r3508 for OlexSys, GUI svn.r5506)
;
_audit_update_record
;
2020-07-09 deposited with the CCDC.	2021-01-19 downloaded from the CCDC.
;
_cell_angle_alpha 92.7541(18)
_cell_angle_beta 96.9186(18)
_cell_angle_gamma 94.0236(18)
_cell_formula_units_Z 2
_cell_length_a 13.0566(3)
_cell_length_b 13.1211(3)
_cell_length_c 15.1852(3)
_cell_measurement_reflns_used 17949
_cell_measurement_temperature 210.05(10)
_cell_measurement_theta_max 70.5380
_cell_measurement_theta_min 4.2000
_cell_volume 2571.98(10)
_computing_cell_refinement 'CrysAlisPro 1.171.39.46 (Rigaku OD, 2018)'
_computing_data_collection 'CrysAlisPro 1.171.39.46 (Rigaku OD, 2018)'
_computing_data_reduction 'CrysAlisPro 1.171.39.46 (Rigaku OD, 2018)'
_computing_molecular_graphics 'Olex2 (Dolomanov et al., 2009)'
_computing_publication_material 'Olex2 (Dolomanov et al., 2009)'
_computing_structure_refinement 'ShelXL (Sheldrick, 2015)'
_computing_structure_solution 'ShelXS (Sheldrick, 2008)'
_diffrn_ambient_environment N~2~
_diffrn_ambient_temperature 210.05(10)
_diffrn_detector 'CCD plate'
_diffrn_detector_area_resol_mean 10.3756
_diffrn_detector_type Atlas
_diffrn_measured_fraction_theta_full 0.992
_diffrn_measured_fraction_theta_max 0.992
_diffrn_measurement_details
;
List of Runs (angles in degrees, time in seconds):

  # Type    Start    End  Width  t~exp~   \w     \q     \k     \f   Frames
#--------------------------------------------------------------------------
  1  \w    -67.00  32.00   1.00    2.23    --  -42.46  37.00   0.00   99
  2  \w    -92.00  -2.00   1.00    2.23    --  -42.46 125.00 -90.00   90
  3  \w    -67.00  32.00   1.00    2.23    --  -42.46  37.00 150.00   99
  4  \w   -117.00 -18.00   1.00    2.23    --  -42.46 -37.00-180.00   99
  5  \w      1.00  83.00   1.00    2.23    --   42.46 -99.00  90.00   82
  6  \w     27.00 118.00   1.00    8.93    --  100.00-125.00 -90.00   91
  7  \w     71.00 172.00   1.00    8.93    --  100.00  61.00-150.00  101
  8  \w     94.00 173.00   1.00    8.93    --  100.00 125.00 -60.00   79
  9  \w     27.00 118.00   1.00    8.93    --  100.00-125.00  30.00   91
 10  \w     72.00 176.00   1.00    8.93    --  100.00  30.00 -90.00  104
 11  \w     27.00 118.00   1.00    8.93    --  100.00-125.00-180.00   91
 12  \w     94.00 173.00   1.00    8.93    --  100.00 125.00  60.00   79
 13  \w     27.00 118.00   1.00    8.93    --  100.00-125.00  90.00   91
 14  \w     94.00 173.00   1.00    8.93    --  100.00 125.00  30.00   79
 15  \w     94.00 173.00   1.00    8.93    --  100.00 125.00  90.00   79
 16  \w     74.00 173.00   1.00    8.93    --  100.00  45.00 150.00   99
 17  \w     94.00 173.00   1.00    8.93    --  100.00 125.00-180.00   79
 18  \w     94.00 173.00   1.00    8.93    --  100.00 125.00 150.00   79
 19  \w     94.00 173.00   1.00    8.93    --  100.00 125.00-150.00   79
 20  \w   -119.00 -10.00   1.00    2.23    --  -42.46 -77.00 120.00  109
 21  \w    -67.00  32.00   1.00    2.23    --  -42.46  37.00-120.00   99
 22  \w   -117.00 -18.00   1.00    2.23    --  -42.46 -37.00   0.00   99
 23  \w   -119.00 -10.00   1.00    2.23    --  -42.46 -77.00-150.00  109
 24  \w   -115.00 -14.00   1.00    2.23    --  -42.46 -57.00 -60.00  101
 25  \w     71.00 172.00   1.00    8.93    --  100.00  61.00 -30.00  101
 26  \w     74.00 173.00   1.00    8.93    --  100.00  45.00  30.00   99
 27  \w     67.00 176.00   1.00    8.93    --  100.00  77.00  30.00  109
 28  \w     67.00 176.00   1.00    8.93    --  100.00  77.00 -90.00  109
 29  \w     67.00 166.00   1.00    8.93    --  100.00  77.00 150.00   99
 30  \w     71.00 172.00   1.00    8.93    --  100.00  61.00  90.00  101
;
_diffrn_measurement_device 'four-circle diffractometer'
_diffrn_measurement_device_type 'SuperNova, Dual, Cu at home/near, Atlas'
_diffrn_measurement_method '\w scans'
_diffrn_orient_matrix_type 'CrysAlisPro convention (1999,Acta A55,543-557)'
_diffrn_orient_matrix_UB_11 -0.0121876000
_diffrn_orient_matrix_UB_12 0.0695408000
_diffrn_orient_matrix_UB_13 0.0821623000
_diffrn_orient_matrix_UB_21 -0.1181293000
_diffrn_orient_matrix_UB_22 -0.0079715000
_diffrn_orient_matrix_UB_23 -0.0261509000
_diffrn_orient_matrix_UB_31 -0.0103557000
_diffrn_orient_matrix_UB_32 -0.0948651000
_diffrn_orient_matrix_UB_33 0.0551683000
_diffrn_radiation_monochromator mirror
_diffrn_radiation_probe x-ray
_diffrn_radiation_type CuK\a
_diffrn_radiation_wavelength 1.54184
_diffrn_reflns_av_R_equivalents 0.0241
_diffrn_reflns_av_unetI/netI 0.0143
_diffrn_reflns_Laue_measured_fraction_full 0.992
_diffrn_reflns_Laue_measured_fraction_max 0.992
_diffrn_reflns_limit_h_max 15
_diffrn_reflns_limit_h_min -15
_diffrn_reflns_limit_k_max 15
_diffrn_reflns_limit_k_min -16
_diffrn_reflns_limit_l_max 18
_diffrn_reflns_limit_l_min -18
_diffrn_reflns_number 46925
_diffrn_reflns_point_group_measured_fraction_full 0.992
_diffrn_reflns_point_group_measured_fraction_max 0.992
_diffrn_reflns_theta_full 70.597
_diffrn_reflns_theta_max 70.597
_diffrn_reflns_theta_min 3.420
_diffrn_source 'micro-focus sealed X-ray tube'
_diffrn_source_type 'SuperNova (Cu) X-ray Source'
_exptl_absorpt_coefficient_mu 0.585
_exptl_absorpt_correction_T_max 1.000
_exptl_absorpt_correction_T_min 0.741
_exptl_absorpt_correction_type gaussian
_exptl_absorpt_process_details
;
CrysAlisPro 1.171.39.46 (Rigaku Oxford Diffraction, 2018)
Numerical absorption correction based on gaussian integration over
			a multifaceted crystal model
Empirical absorption correction using spherical harmonics,
 implemented in SCALE3 ABSPACK scaling algorithm.
;
_exptl_crystal_colour colourless
_exptl_crystal_colour_primary colourless
_exptl_crystal_density_diffrn 1.138
_exptl_crystal_description plate
_exptl_crystal_F_000 960
_exptl_crystal_size_max 0.372
_exptl_crystal_size_mid 0.238
_exptl_crystal_size_min 0.093
_refine_diff_density_max 0.566
_refine_diff_density_min -0.350
_refine_diff_density_rms 0.042
_refine_ls_extinction_method none
_refine_ls_goodness_of_fit_ref 1.044
_refine_ls_hydrogen_treatment constr
_refine_ls_matrix_type full
_refine_ls_number_parameters 692
_refine_ls_number_reflns 9768
_refine_ls_number_restraints 139
_refine_ls_restrained_S_all 1.038
_refine_ls_R_factor_all 0.0666
_refine_ls_R_factor_gt 0.0581
_refine_ls_shift/su_max 0.000
_refine_ls_shift/su_mean 0.000
_refine_ls_structure_factor_coef Fsqd
_refine_ls_weighting_details 'w=1/[\s^2^(Fo^2^)+(0.1035P)^2^+0.7287P] where P=(Fo^2^+2Fc^2^)/3'
_refine_ls_weighting_scheme calc
_refine_ls_wR_factor_gt 0.1717
_refine_ls_wR_factor_ref 0.1837
_reflns_Friedel_coverage 0.000
_reflns_number_gt 8197
_reflns_number_total 9768
_reflns_threshold_expression 'I > 2\s(I)'
_cod_data_source_file d0ce01704c2.cif
_cod_data_source_block kad1i
_cod_depositor_comments 'Adding full bibliography for 7242124--7242127.cif.'
_cod_original_cell_volume 2571.97(10)
_cod_database_code 7242124
_shelx_shelxl_version_number 2018/1
_chemical_oxdiff_formula 'C56 H80 O8'
_shelx_space_group_comment
;
The symmetry employed for this shelxl refinement is uniquely defined
by the following loop, which should always be used as a source of
symmetry information in preference to the above space-group names.
They are only intended as comments.
;
_reflns_odcompleteness_completeness 99.98
_reflns_odcompleteness_iscentric 1
_reflns_odcompleteness_theta 66.97
_olex2_refinement_description
;
1. Fixed Uiso
 At 1.2 times of:
  All C(H) groups, All C(H,H) groups, All C(H,H,H,H) groups
 At 1.5 times of:
  All C(H,H,H) groups
2. Restrained distances
 C54-C55 = C55-C56 = C54A-C55A = C55A-C56A
 1.54 with sigma of 0.02
 C54-C56 = C54A-C56A
 2.5 with sigma of 0.04
3. Restrained planarity
 C16, C20, C15A, C17A, C18A, C19A, C46A
 with sigma of 0.1
4. Rigid bond restraints
 C14, C15, C16, C17, C18, C19, C20, C46, C21, O5, O6
 with sigma for 1-2 distances of 0.01 and sigma for 1-3 distances of 0.01
 C28, O7, O8, C21, C22, C23, C24, C25, C26, C27, C53
 with sigma for 1-2 distances of 0.01 and sigma for 1-3 distances of 0.01
 C7, O3, O4, C8, C9, C10, C11, C12, C13, C14, C39
 with sigma for 1-2 distances of 0.01 and sigma for 1-3 distances of 0.01
5. Uiso/Uaniso restraints and constraints
Uanis(C21A) = Uanis(C21)
Uanis(C22) = Uanis(C22A)
Uanis(O5) = Uanis(O5A)
Uanis(C44A) = Uanis(C44)
Uanis(C45A) = Uanis(C45)
Uanis(C43A) = Uanis(C43)
Uanis(C46) = Uanis(C46A)
Uanis(C47A) = Uanis(C47)
Uanis(O6) = Uanis(O6A)
Uanis(C48A) = Uanis(C48)
Uanis(C49A) = Uanis(C49)
Uanis(C23A) = Uanis(C23)
Uanis(C24A) = Uanis(C24)
Uanis(C25A) = Uanis(C25)
Uanis(C27A) = Uanis(C27)
Uanis(C26A) = Uanis(C26)
Uanis(C8A) = Uanis(C8)
Uanis(C14) = Uanis(C14A)
Uanis(C13A) = Uanis(C13)
Uanis(C12A) = Uanis(C12)
Uanis(C11A) = Uanis(C11)
Uanis(C9A) = Uanis(C9)
Uanis(C10A) = Uanis(C10)
Uanis(C39) = Uanis(C39A)
Uanis(C53A) = Uanis(C53)
Uanis(O4) = Uanis(O4A)
Uanis(O3A) = Uanis(O3)
Uanis(O8A) = Uanis(O8)
Uanis(O7A) = Uanis(O7)
Uanis(C54) = Uanis(C54A)
Uanis(C55) = Uanis(C55A)
Uanis(C56) = Uanis(C56A)
Uanis(C17) = Uanis(C17A)
Uanis(C19) = Uanis(C19A)
Uanis(C18A) = Uanis(C18)
Uanis(C15A) = Uanis(C15)
6. Same fragment restrains
{O3, O4, C8, C9, C10, C11, C12, C13, C14, C39} sigma for 1-2: 0.01, 1-3: 0.02
as
{O3A, O4A, C8A, C9A, C10A, C11A, C12A, C13A, C14A, C39A}
{O7, O8, C21, C22, C23, C24, C25, C26, C27, C53} sigma for 1-2: 0.01, 1-3: 0.02
as
{O7A, O8A, C21A, C22A, C23A, C24A, C25A, C26A, C27A, C53A}
7. Others
 Sof(H7BC)=Sof(H7BD)=Sof(H28C)=Sof(H28D)=Sof(O3A)=Sof(O4A)=Sof(C8A)=Sof(H8A)=
 Sof(C9A)=Sof(C10A)=Sof(C11A)=Sof(C12A)=Sof(C13A)=Sof(C14A)=Sof(H14C)=Sof(H14D)=
 Sof(C39A)=Sof(H39D)=Sof(H39E)=Sof(H39F)=Sof(O5A)=Sof(O6A)=Sof(C15A)=Sof(H15A)=
 Sof(C17A)=Sof(C18A)=Sof(C19A)=Sof(C46A)=Sof(H46D)=Sof(H46E)=Sof(H46F)=Sof(O7A)=
 Sof(O8A)=Sof(C21A)=Sof(H21C)=Sof(H21D)=Sof(C22A)=Sof(H22A)=Sof(C23A)=Sof(C24A)=
 Sof(C25A)=Sof(C26A)=Sof(C27A)=Sof(C53A)=Sof(H53D)=Sof(H53E)=Sof(H53F)=
 Sof(H36C)=Sof(H36D)=Sof(H40C)=Sof(H40D)=Sof(C43A)=Sof(H43C)=Sof(H43D)=
 Sof(C44A)=Sof(H44C)=Sof(H44D)=Sof(C45A)=Sof(H45D)=Sof(H45E)=Sof(H45F)=
 Sof(C47A)=Sof(H47C)=Sof(H47D)=Sof(C48A)=Sof(H48C)=Sof(H48D)=Sof(C49A)=
 Sof(H49D)=Sof(H49E)=Sof(H49F)=Sof(H50C)=Sof(H50D)=Sof(C54A)=Sof(H54A)=
 Sof(H54B)=Sof(C55A)=Sof(H55C)=Sof(H55D)=Sof(C56A)=Sof(H56D)=Sof(H56E)=
 Sof(H56F)=1-FVAR(1)
 Sof(H7AA)=Sof(H7AB)=Sof(H28A)=Sof(H28B)=Sof(O3)=Sof(O4)=Sof(C8)=Sof(H8)=
 Sof(C9)=Sof(C10)=Sof(C11)=Sof(C12)=Sof(C13)=Sof(C14)=Sof(H14A)=Sof(H14B)=
 Sof(C39)=Sof(H39A)=Sof(H39B)=Sof(H39C)=Sof(O5)=Sof(O6)=Sof(C15)=Sof(H15)=
 Sof(C17)=Sof(C18)=Sof(C19)=Sof(C46)=Sof(H46A)=Sof(H46B)=Sof(H46C)=Sof(O7)=
 Sof(O8)=Sof(C21)=Sof(H21A)=Sof(H21B)=Sof(C22)=Sof(H22)=Sof(C23)=Sof(C24)=
 Sof(C25)=Sof(C26)=Sof(C27)=Sof(C53)=Sof(H53A)=Sof(H53B)=Sof(H53C)=Sof(H36A)=
 Sof(H36B)=Sof(H40A)=Sof(H40B)=Sof(C43)=Sof(H43A)=Sof(H43B)=Sof(C44)=Sof(H44A)=
 Sof(H44B)=Sof(C45)=Sof(H45A)=Sof(H45B)=Sof(H45C)=Sof(C47)=Sof(H47A)=Sof(H47B)=
 Sof(C48)=Sof(H48A)=Sof(H48B)=Sof(C49)=Sof(H49A)=Sof(H49B)=Sof(H49C)=Sof(H50A)=
 Sof(H50B)=Sof(C55)=Sof(H55A)=Sof(H55B)=Sof(C56)=Sof(H56A)=Sof(H56B)=Sof(H56C)=
 Sof(C54)=Sof(H54C)=Sof(H54D)=FVAR(1)
8.a Secondary CH2 refined with riding coordinates:
 C7(H7AA,H7AB), C7(H7BC,H7BD), C28(H28A,H28B), C28(H28C,H28D), C14(H14A,H14B),
 C14A(H14C,H14D), C21(H21A,H21B), C21A(H21C,H21D), C29(H29A,H29B), C30(H30A,
 H30B), C33(H33A,H33B), C34(H34A,H34B), C36(H36A,H36B), C36(H36C,H36D),
 C37(H37A,H37B), C40(H40A,H40B), C40(H40C,H40D), C41(H41A,H41B), C43(H43A,H43B),
  C44(H44A,H44B), C43A(H43C,H43D), C44A(H44C,H44D), C47(H47A,H47B), C48(H48A,
 H48B), C47A(H47C,H47D), C48A(H48C,H48D), C50(H50A,H50B), C50(H50C,H50D),
 C54A(H54A,H54B), C51(H51A,H51B), C55(H55A,H55B), C54(H54C,H54D), C55A(H55C,
 H55D)
8.b Aromatic/amide H refined with riding coordinates:
 C1(H1), C8(H8), C8A(H8A), C15(H15), C15A(H15A), C22(H22), C22A(H22A)
8.c Idealised Me refined with riding coordinates:
 C53A(H53D,H53E,H53F), C31(H31A,H31B,H31C), C35(H35A,H35B,H35C), C38(H38A,H38B,
 H38C), C42(H42A,H42B,H42C), C45(H45A,H45B,H45C), C45A(H45D,H45E,H45F),
 C49(H49A,H49B,H49C), C49A(H49D,H49E,H49F), C52(H52A,H52B,H52C), C56(H56A,H56B,
 H56C), C56A(H56D,H56E,H56F)
8.d Idealised Me refined as rotating group:
 C39(H39A,H39B,H39C), C39A(H39D,H39E,H39F), C46(H46A,H46B,H46C), C46A(H46D,
 H46E,H46F), C53(H53A,H53B,H53C), C32(H32A,H32B,H32C)
;
_olex2_date_sample_data_collection 2019-01-02
_olex2_date_sample_submission 2019-01-02
_olex2_submission_special_instructions 'No special instructions were received'
_oxdiff_exptl_absorpt_empirical_details
;
Empirical correction (ABSPACK) includes:
- Absorption correction using spherical harmonics
- Frame scaling
;
_oxdiff_exptl_absorpt_empirical_full_max 1.373
_oxdiff_exptl_absorpt_empirical_full_min 0.856

loop_
_space_group_symop_operation_xyz
'x, y, z'
'-x, -y, -z'

loop_
_atom_site_label
_atom_site_type_symbol
_atom_site_fract_x
_atom_site_fract_y
_atom_site_fract_z
_atom_site_U_iso_or_equiv
_atom_site_adp_type
_atom_site_occupancy
_atom_site_site_symmetry_order
_atom_site_calc_flag
_atom_site_refinement_flags_posn
_atom_site_refinement_flags_adp
_atom_site_refinement_flags_occupancy
_atom_site_disorder_assembly
_atom_site_disorder_group
O1 O 0.74451(9) 0.61911(9) 0.47599(8) 0.0456(3) Uani 1 1 d . . . . .
O2 O 0.64915(9) 0.34690(9) 0.65834(7) 0.0446(3) Uani 1 1 d . . . . .
C1 C 0.55598(12) 0.39850(12) 0.42933(10) 0.0405(3) Uani 1 1 d . . . . .
H1 H 0.506115 0.370857 0.382933 0.049 Uiso 1 1 calc R . . . .
C2 C 0.61586(12) 0.48679(12) 0.41611(10) 0.0397(3) Uani 1 1 d . . . . .
C3 C 0.68712(12) 0.52805(12) 0.48653(10) 0.0399(3) Uani 1 1 d . . . . .
C4 C 0.70030(12) 0.48327(12) 0.56837(10) 0.0408(3) Uani 1 1 d . . . . .
C5 C 0.63967(12) 0.39350(12) 0.57729(10) 0.0395(3) Uani 1 1 d . . . . .
C6 C 0.56704(12) 0.34947(12) 0.50865(10) 0.0392(3) Uani 1 1 d . . . . .
C7 C 0.50099(13) 0.25260(13) 0.52130(10) 0.0430(4) Uani 1 1 d . U . . .
H7AA H 0.540910 0.211181 0.562945 0.052 Uiso 0.7997(15) 1 calc R . P A 1
H7AB H 0.440252 0.271712 0.548579 0.052 Uiso 0.7997(15) 1 calc R . P A 1
H7BC H 0.539428 0.209896 0.562808 0.052 Uiso 0.2003(15) 1 calc R . P A 2
H7BD H 0.438029 0.270058 0.545933 0.052 Uiso 0.2003(15) 1 calc R . P A 2
C28 C 0.60336(14) 0.53862(13) 0.32872(10) 0.0458(4) Uani 1 1 d . U . . .
H28A H 0.671123 0.569801 0.318768 0.055 Uiso 0.7997(15) 1 calc R . P A 1
H28B H 0.557672 0.594107 0.334321 0.055 Uiso 0.7997(15) 1 calc R . P A 1
H28C H 0.556373 0.593122 0.333506 0.055 Uiso 0.2003(15) 1 calc R . P A 2
H28D H 0.670753 0.570794 0.318886 0.055 Uiso 0.2003(15) 1 calc R . P A 2
O3 O 0.6356(5) 0.1302(6) 0.4356(5) 0.0452(8) Uani 0.7997(15) 1 d D U P A 1
O4 O 0.3737(2) 0.0282(3) 0.1917(2) 0.0597(7) Uani 0.7997(15) 1 d D U P A 1
C8 C 0.3636(5) 0.1869(6) 0.3953(6) 0.0419(10) Uani 0.7997(15) 1 d D U P A 1
H8 H 0.315743 0.223894 0.422590 0.050 Uiso 0.7997(15) 1 calc R . P A 1
C9 C 0.4645(5) 0.1875(7) 0.4370(5) 0.0382(12) Uani 0.7997(15) 1 d D U P A 1
C10 C 0.5343(6) 0.1322(10) 0.3952(7) 0.0413(11) Uani 0.7997(15) 1 d D U P A 1
C11 C 0.5054(5) 0.0770(12) 0.3136(7) 0.0486(11) Uani 0.7997(15) 1 d D U P A 1
C12 C 0.4037(3) 0.0823(5) 0.2724(3) 0.0474(10) Uani 0.7997(15) 1 d D U P A 1
C13 C 0.3311(6) 0.1329(13) 0.3139(9) 0.0469(6) Uani 0.7997(15) 1 d D U P A 1
C14 C 0.2187(4) 0.1287(6) 0.2738(3) 0.0539(10) Uani 0.7997(15) 1 d D U P A 1
H14A H 0.198513 0.058778 0.249111 0.065 Uiso 0.7997(15) 1 calc R . P A 1
H14B H 0.176881 0.141622 0.321992 0.065 Uiso 0.7997(15) 1 calc R . P A 1
C39 C 0.5806(4) 0.0139(7) 0.2716(6) 0.0684(11) Uani 0.7997(15) 1 d D U P A 1
H39A H 0.635287 0.058835 0.253221 0.103 Uiso 0.7997(15) 1 calc GR . P A 1
H39B H 0.544562 -0.025889 0.220188 0.103 Uiso 0.7997(15) 1 calc GR . P A 1
H39C H 0.610203 -0.031865 0.314323 0.103 Uiso 0.7997(15) 1 calc GR . P A 1
O3A O 0.633(2) 0.116(3) 0.427(2) 0.0452(8) Uani 0.2003(15) 1 d D . P A 2
O4A O 0.3473(12) 0.0225(15) 0.2002(11) 0.0597(7) Uani 0.2003(15) 1 d D . P A 2
C8A C 0.370(2) 0.200(3) 0.397(2) 0.0419(10) Uani 0.2003(15) 1 d D . P A 2
H8A H 0.328823 0.243210 0.425181 0.050 Uiso 0.2003(15) 1 calc R . P A 2
C9A C 0.473(2) 0.195(3) 0.432(2) 0.0382(12) Uani 0.2003(15) 1 d D . P A 2
C10A C 0.530(2) 0.122(4) 0.394(3) 0.0413(11) Uani 0.2003(15) 1 d D . P A 2
C11A C 0.493(2) 0.071(5) 0.311(3) 0.0486(11) Uani 0.2003(15) 1 d D . P A 2
C12A C 0.3882(15) 0.076(2) 0.2796(15) 0.0474(10) Uani 0.2003(15) 1 d D . P A 2
C13A C 0.327(2) 0.142(6) 0.320(4) 0.0469(6) Uani 0.2003(15) 1 d D . P A 2
C14A C 0.2115(16) 0.141(3) 0.2907(18) 0.0539(10) Uani 0.2003(15) 1 d D . P A 2
H14C H 0.177784 0.172935 0.337983 0.065 Uiso 0.2003(15) 1 calc R . P A 2
H14D H 0.181876 0.069872 0.279813 0.065 Uiso 0.2003(15) 1 calc R . P A 2
C39A C 0.564(2) 0.005(3) 0.266(2) 0.0684(11) Uani 0.2003(15) 1 d D . P A 2
H39D H 0.633030 0.014859 0.297651 0.103 Uiso 0.2003(15) 1 calc GR . P A 2
H39E H 0.564474 0.023966 0.205345 0.103 Uiso 0.2003(15) 1 calc GR . P A 2
H39F H 0.538609 -0.066475 0.266474 0.103 Uiso 0.2003(15) 1 calc GR . P A 2
O5 O 0.01865(13) 0.12072(14) 0.18418(11) 0.0547(4) Uani 0.7997(15) 1 d . U P A 1
O6 O 0.10508(13) 0.39661(13) 0.00306(11) 0.0565(4) Uani 0.7997(15) 1 d . U P A 1
C15 C 0.2610(8) 0.2770(8) 0.1798(7) 0.0429(5) Uani 0.7997(15) 1 d . U P A 1
H15 H 0.328071 0.284932 0.211023 0.051 Uiso 0.7997(15) 1 calc R . P A 1
C16 C 0.19048(13) 0.20075(13) 0.20253(11) 0.0468(4) Uani 1 1 d . U . . .
C17 C 0.09014(19) 0.1924(2) 0.15799(17) 0.0456(5) Uani 0.7997(15) 1 d . U P A 1
C18 C 0.05986(17) 0.2557(2) 0.08967(16) 0.0507(5) Uani 0.7997(15) 1 d . U P A 1
C19 C 0.13346(19) 0.33039(19) 0.06829(17) 0.0459(5) Uani 0.7997(15) 1 d . U P A 1
C20 C 0.23438(13) 0.34162(13) 0.11217(11) 0.0452(4) Uani 1 1 d . U . . .
C46 C -0.0497(2) 0.2482(3) 0.0432(2) 0.0803(9) Uani 0.7997(15) 1 d . U P A 1
H46A H -0.067288 0.315138 0.024507 0.120 Uiso 0.7997(15) 1 calc GR . P A 1
H46B H -0.096893 0.224043 0.083730 0.120 Uiso 0.7997(15) 1 calc GR . P A 1
H46C H -0.055279 0.200671 -0.008338 0.120 Uiso 0.7997(15) 1 calc GR . P A 1
O5A O 0.0463(5) 0.0780(6) 0.1450(5) 0.0547(4) Uani 0.2003(15) 1 d . . P A 2
O6A O 0.1396(6) 0.3478(6) -0.0372(5) 0.0565(4) Uani 0.2003(15) 1 d . . P A 2
C15A C 0.250(3) 0.285(4) 0.187(3) 0.0429(5) Uani 0.2003(15) 1 d . . P A 2
H15A H 0.305923 0.307652 0.230517 0.051 Uiso 0.2003(15) 1 calc R . P A 2
C17A C 0.1089(9) 0.1694(10) 0.1346(8) 0.0456(5) Uani 0.2003(15) 1 d . . P A 2
C18A C 0.0850(8) 0.2214(9) 0.0605(7) 0.0507(5) Uani 0.2003(15) 1 d . . P A 2
C19A C 0.1527(9) 0.3015(9) 0.0477(8) 0.0459(5) Uani 0.2003(15) 1 d . . P A 2
C46A C -0.0077(8) 0.1839(11) -0.0116(9) 0.0803(9) Uani 0.2003(15) 1 d . . P A 2
H46D H -0.014975 0.109659 -0.015903 0.120 Uiso 0.2003(15) 1 calc GR . P A 2
H46E H 0.005310 0.208951 -0.068542 0.120 Uiso 0.2003(15) 1 calc GR . P A 2
H46F H -0.070858 0.209739 0.005130 0.120 Uiso 0.2003(15) 1 calc GR . P A 2
O7 O 0.4449(8) 0.2946(9) 0.0134(6) 0.0547(8) Uani 0.7997(15) 1 d D U P A 1
O8 O 0.7193(4) 0.3894(4) 0.2506(5) 0.0521(8) Uani 0.7997(15) 1 d D U P A 1
C21 C 0.3088(6) 0.4261(9) 0.0880(6) 0.0491(10) Uani 0.7997(15) 1 d D U P A 1
H21A H 0.306474 0.424482 0.023211 0.059 Uiso 0.7997(15) 1 calc R . P A 1
H21B H 0.285959 0.492133 0.107509 0.059 Uiso 0.7997(15) 1 calc R . P A 1
C22 C 0.4589(6) 0.4755(9) 0.2064(8) 0.0397(8) Uani 0.7997(15) 1 d D U P A 1
H22 H 0.416215 0.519689 0.232868 0.048 Uiso 0.7997(15) 1 calc R . P A 1
C23 C 0.4189(6) 0.4183(10) 0.1286(8) 0.0413(7) Uani 0.7997(15) 1 d D U P A 1
C24 C 0.4845(4) 0.3560(4) 0.0893(2) 0.0417(8) Uani 0.7997(15) 1 d D U P A 1
C25 C 0.5854(5) 0.3447(7) 0.1278(4) 0.0460(11) Uani 0.7997(15) 1 d D U P A 1
C26 C 0.6207(7) 0.4006(14) 0.2083(10) 0.0433(7) Uani 0.7997(15) 1 d D U P A 1
C27 C 0.5597(8) 0.4694(14) 0.2462(9) 0.0395(6) Uani 0.7997(15) 1 d D U P A 1
C53 C 0.6534(7) 0.2721(10) 0.0868(7) 0.0681(7) Uani 0.7997(15) 1 d D U P A 1
H53A H 0.660671 0.213132 0.122478 0.102 Uiso 0.7997(15) 1 calc GR . P A 1
H53B H 0.721089 0.306747 0.084333 0.102 Uiso 0.7997(15) 1 calc GR . P A 1
H53C H 0.622254 0.249933 0.027089 0.102 Uiso 0.7997(15) 1 calc GR . P A 1
O7A O 0.445(3) 0.305(4) 0.020(2) 0.0547(8) Uani 0.2003(15) 1 d D . P A 2
O8A O 0.7288(18) 0.405(2) 0.245(2) 0.0521(8) Uani 0.2003(15) 1 d D . P A 2
C21A C 0.311(2) 0.436(4) 0.100(3) 0.0491(10) Uani 0.2003(15) 1 d D . P A 2
H21C H 0.308304 0.446113 0.036144 0.059 Uiso 0.2003(15) 1 calc R . P A 2
H21D H 0.286920 0.496563 0.128038 0.059 Uiso 0.2003(15) 1 calc R . P A 2
C22A C 0.466(3) 0.485(4) 0.213(3) 0.0397(8) Uani 0.2003(15) 1 d D . P A 2
H22A H 0.426967 0.533975 0.237900 0.048 Uiso 0.2003(15) 1 calc R . P A 2
C23A C 0.423(3) 0.428(4) 0.137(3) 0.0413(7) Uani 0.2003(15) 1 d D . P A 2
C24A C 0.4796(18) 0.351(2) 0.1046(13) 0.0417(8) Uani 0.2003(15) 1 d D . P A 2
C25A C 0.582(2) 0.340(3) 0.140(2) 0.0460(11) Uani 0.2003(15) 1 d D . P A 2
C26A C 0.624(3) 0.403(6) 0.216(4) 0.0433(7) Uani 0.2003(15) 1 d D . P A 2
C27A C 0.565(3) 0.473(6) 0.255(4) 0.0395(6) Uani 0.2003(15) 1 d D . P A 2
C53A C 0.651(3) 0.278(4) 0.090(3) 0.0681(7) Uani 0.2003(15) 1 d D . P A 2
H53D H 0.622482 0.207332 0.081725 0.102 Uiso 0.2003(15) 1 calc R . P A 2
H53E H 0.719797 0.280542 0.123005 0.102 Uiso 0.2003(15) 1 calc R . P A 2
H53F H 0.656152 0.305301 0.032027 0.102 Uiso 0.2003(15) 1 calc R . P A 2
C29 C 0.84407(14) 0.60452(15) 0.44938(14) 0.0554(4) Uani 1 1 d . . . . .
H29A H 0.836310 0.563554 0.392966 0.066 Uiso 1 1 calc R . . . .
H29B H 0.884835 0.567802 0.494280 0.066 Uiso 1 1 calc R . . . .
C30 C 0.89814(18) 0.7062(2) 0.4390(2) 0.0814(7) Uani 1 1 d . . . . .
H30A H 0.904306 0.747070 0.495413 0.098 Uiso 1 1 calc R . . . .
H30B H 0.856694 0.742384 0.394119 0.098 Uiso 1 1 calc R . . . .
C31 C 1.0052(2) 0.6966(3) 0.4115(2) 0.1094(11) Uani 1 1 d . . . . .
H31A H 1.046835 0.661959 0.456264 0.164 Uiso 1 1 calc R . . . .
H31B H 1.037739 0.764238 0.405501 0.164 Uiso 1 1 calc R . . . .
H31C H 0.999267 0.657435 0.355016 0.164 Uiso 1 1 calc R . . . .
C33 C 0.72808(15) 0.27610(16) 0.66508(13) 0.0575(5) Uani 1 1 d . . . . .
H33A H 0.796416 0.313541 0.676521 0.069 Uiso 1 1 calc R . . . .
H33B H 0.724661 0.234875 0.609105 0.069 Uiso 1 1 calc R . . . .
C34 C 0.7125(2) 0.2078(2) 0.73943(16) 0.0762(6) Uani 1 1 d . . . . .
H34A H 0.642375 0.174227 0.728838 0.091 Uiso 1 1 calc R . . . .
H34B H 0.761234 0.154298 0.738939 0.091 Uiso 1 1 calc R . . . .
C35 C 0.7272(3) 0.2622(3) 0.82864(17) 0.0965(9) Uani 1 1 d . . . . .
H35A H 0.797060 0.294370 0.840388 0.145 Uiso 1 1 calc R . . . .
H35B H 0.716269 0.213583 0.873394 0.145 Uiso 1 1 calc R . . . .
H35C H 0.678004 0.314021 0.830402 0.145 Uiso 1 1 calc R . . . .
C36 C 0.65129(15) 0.04485(17) 0.49174(15) 0.0619(5) Uani 1 1 d . . . . .
H36A H 0.621446 -0.019074 0.459787 0.074 Uiso 0.7997(15) 1 calc R . P A 1
H36B H 0.617250 0.054565 0.545303 0.074 Uiso 0.7997(15) 1 calc R . P A 1
H36C H 0.620024 -0.022812 0.468940 0.074 Uiso 0.2003(15) 1 calc R . P A 2
H36D H 0.619313 0.064962 0.544456 0.074 Uiso 0.2003(15) 1 calc R . P A 2
C37 C 0.76632(18) 0.0397(2) 0.51688(19) 0.0806(7) Uani 1 1 d . . . . .
H37A H 0.796931 0.108073 0.538257 0.097 Uiso 1 1 calc R . . . .
H37B H 0.777448 -0.005751 0.565934 0.097 Uiso 1 1 calc R . . . .
C38 C 0.8209(3) 0.0022(3) 0.4422(3) 0.1274(13) Uani 1 1 d . . . . .
H38A H 0.792447 -0.066230 0.421701 0.191 Uiso 1 1 calc R . . . .
H38B H 0.894089 0.000944 0.462649 0.191 Uiso 1 1 calc R . . . .
H38C H 0.811669 0.047664 0.393832 0.191 Uiso 1 1 calc R . . . .
C40 C 0.4007(2) 0.07863(17) 0.11691(13) 0.0672(6) Uani 1 1 d . . . . .
H40A H 0.475405 0.097070 0.124003 0.081 Uiso 0.7997(15) 1 calc R . P A 1
H40B H 0.364872 0.141590 0.111148 0.081 Uiso 0.7997(15) 1 calc R . P A 1
H40C H 0.374564 0.146037 0.107874 0.081 Uiso 0.2003(15) 1 calc R . P A 2
H40D H 0.476181 0.087250 0.130829 0.081 Uiso 0.2003(15) 1 calc R . P A 2
C41 C 0.37036(19) 0.0084(2) 0.03475(15) 0.0734(6) Uani 1 1 d . . . . .
H41A H 0.396309 0.040311 -0.016085 0.088 Uiso 1 1 calc R . . . .
H41B H 0.403495 -0.055824 0.042896 0.088 Uiso 1 1 calc R . . . .
C42 C 0.2587(2) -0.0145(3) 0.0149(2) 0.0960(9) Uani 1 1 d . . . . .
H42A H 0.232649 -0.047468 0.064408 0.144 Uiso 1 1 calc R . . . .
H42B H 0.243803 -0.059816 -0.038202 0.144 Uiso 1 1 calc R . . . .
H42C H 0.225498 0.048549 0.005213 0.144 Uiso 1 1 calc R . . . .
C43 C 0.0035(2) 0.0267(2) 0.1312(2) 0.0676(7) Uani 0.7997(15) 1 d . . P A 1
H43A H 0.070053 -0.002526 0.127709 0.081 Uiso 0.7997(15) 1 calc R . P A 1
H43B H -0.026954 0.038909 0.070761 0.081 Uiso 0.7997(15) 1 calc R . P A 1
C44 C -0.0682(3) -0.0468(3) 0.1734(3) 0.0882(11) Uani 0.7997(15) 1 d . . P A 1
H44A H -0.128619 -0.011388 0.186595 0.106 Uiso 0.7997(15) 1 calc R . P A 1
H44B H -0.092734 -0.103840 0.130202 0.106 Uiso 0.7997(15) 1 calc R . P A 1
C45 C -0.0224(7) -0.0874(5) 0.2531(5) 0.112(2) Uani 0.7997(15) 1 d . . P A 1
H45A H -0.000104 -0.031908 0.297230 0.167 Uiso 0.7997(15) 1 calc R . P A 1
H45B H 0.036875 -0.123876 0.240669 0.167 Uiso 0.7997(15) 1 calc R . P A 1
H45C H -0.072747 -0.134074 0.275524 0.167 Uiso 0.7997(15) 1 calc R . P A 1
C43A C -0.0359(10) 0.0921(9) 0.1944(8) 0.0676(7) Uani 0.2003(15) 1 d . . P A 2
H43C H -0.084145 0.135979 0.162983 0.081 Uiso 0.2003(15) 1 calc R . P A 2
H43D H -0.009241 0.126782 0.252072 0.081 Uiso 0.2003(15) 1 calc R . P A 2
C44A C -0.0913(13) -0.0065(12) 0.2086(13) 0.0882(11) Uani 0.2003(15) 1 d . . P A 2
H44C H -0.104414 -0.049629 0.153271 0.106 Uiso 0.2003(15) 1 calc R . P A 2
H44D H -0.157466 0.004121 0.230677 0.106 Uiso 0.2003(15) 1 calc R . P A 2
C45A C -0.016(3) -0.057(3) 0.280(3) 0.112(2) Uani 0.2003(15) 1 d . . P A 2
H45D H 0.052645 -0.056449 0.261270 0.167 Uiso 0.2003(15) 1 calc R . P A 2
H45E H -0.041634 -0.126944 0.286702 0.167 Uiso 0.2003(15) 1 calc R . P A 2
H45F H -0.011694 -0.018346 0.336854 0.167 Uiso 0.2003(15) 1 calc R . P A 2
C47 C 0.1205(3) 0.3610(3) -0.0846(2) 0.0803(9) Uani 0.7997(15) 1 d . . P A 1
H47A H 0.075091 0.298968 -0.102631 0.096 Uiso 0.7997(15) 1 calc R . P A 1
H47B H 0.192281 0.343803 -0.084958 0.096 Uiso 0.7997(15) 1 calc R . P A 1
C48 C 0.0974(3) 0.4412(4) -0.1485(2) 0.0941(12) Uani 0.7997(15) 1 d . . P A 1
H48A H 0.132766 0.506848 -0.124477 0.113 Uiso 0.7997(15) 1 calc R . P A 1
H48B H 0.123506 0.423252 -0.204625 0.113 Uiso 0.7997(15) 1 calc R . P A 1
C49 C -0.0134(4) 0.4513(4) -0.1648(3) 0.1151(14) Uani 0.7997(15) 1 d . . P A 1
H49A H -0.048441 0.386277 -0.188218 0.173 Uiso 0.7997(15) 1 calc R . P A 1
H49B H -0.026988 0.502915 -0.207500 0.173 Uiso 0.7997(15) 1 calc R . P A 1
H49C H -0.038793 0.471547 -0.109585 0.173 Uiso 0.7997(15) 1 calc R . P A 1
C47A C 0.0863(12) 0.4400(11) -0.0375(8) 0.0803(9) Uani 0.2003(15) 1 d . . P A 2
H47C H 0.120566 0.487059 0.010951 0.096 Uiso 0.2003(15) 1 calc R . P A 2
H47D H 0.015532 0.422986 -0.024675 0.096 Uiso 0.2003(15) 1 calc R . P A 2
C48A C 0.0809(16) 0.4951(15) -0.1220(10) 0.0941(12) Uani 0.2003(15) 1 d . . P A 2
H48C H 0.147141 0.534166 -0.124546 0.113 Uiso 0.2003(15) 1 calc R . P A 2
H48D H 0.027134 0.543569 -0.122285 0.113 Uiso 0.2003(15) 1 calc R . P A 2
C49A C 0.0546(15) 0.4142(16) -0.2121(12) 0.1151(14) Uani 0.2003(15) 1 d . . P A 2
H49D H 0.109282 0.368009 -0.213509 0.173 Uiso 0.2003(15) 1 calc R . P A 2
H49E H 0.049991 0.452770 -0.265130 0.173 Uiso 0.2003(15) 1 calc R . P A 2
H49F H -0.010735 0.375008 -0.209664 0.173 Uiso 0.2003(15) 1 calc R . P A 2
C32 C 0.77528(15) 0.53189(15) 0.64470(12) 0.0534(4) Uani 1 1 d . . . . .
H32A H 0.751076 0.514607 0.700447 0.080 Uiso 1 1 calc GR . . . .
H32B H 0.780023 0.605619 0.640908 0.080 Uiso 1 1 calc GR . . . .
H32C H 0.842954 0.506688 0.641797 0.080 Uiso 1 1 calc GR . . . .
C50 C 0.46906(19) 0.34323(15) -0.06511(11) 0.0600(5) Uani 1 1 d . . . . .
H50A H 0.542323 0.367925 -0.058451 0.072 Uiso 0.7997(15) 1 calc R . P A 1
H50B H 0.427253 0.401689 -0.075382 0.072 Uiso 0.7997(15) 1 calc R . P A 1
H50C H 0.542641 0.366530 -0.059534 0.072 Uiso 0.2003(15) 1 calc R . P A 2
H50D H 0.429248 0.402451 -0.078245 0.072 Uiso 0.2003(15) 1 calc R . P A 2
C54A C 0.734(2) 0.305(4) 0.310(4) 0.0667(14) Uani 0.2003(15) 1 d D . P A 2
H54A H 0.731858 0.326071 0.372354 0.080 Uiso 0.2003(15) 1 calc R . P A 2
H54B H 0.678039 0.252428 0.290393 0.080 Uiso 0.2003(15) 1 calc R . P A 2
C51 C 0.44525(19) 0.26428(17) -0.14209(13) 0.0648(5) Uani 1 1 d . . . . .
H51A H 0.472103 0.291946 -0.194317 0.078 Uiso 1 1 calc R . . . .
H51B H 0.481799 0.203424 -0.127336 0.078 Uiso 1 1 calc R . . . .
C52 C 0.3328(2) 0.2329(2) -0.16549(19) 0.0949(9) Uani 1 1 d . . . . .
H52A H 0.305651 0.204023 -0.114631 0.142 Uiso 1 1 calc R . . . .
H52B H 0.323476 0.182157 -0.214932 0.142 Uiso 1 1 calc R . . . .
H52C H 0.296083 0.292245 -0.182112 0.142 Uiso 1 1 calc R . . . .
C55 C 0.8265(3) 0.3117(3) 0.3631(3) 0.0913(10) Uani 0.7997(15) 1 d D . P A 1
H55A H 0.831213 0.248147 0.394164 0.110 Uiso 0.7997(15) 1 calc R . P A 1
H55B H 0.820434 0.367300 0.407130 0.110 Uiso 0.7997(15) 1 calc R . P A 1
C56 C 0.9226(8) 0.3327(14) 0.3213(10) 0.140(3) Uani 0.7997(15) 1 d D . P A 1
H56A H 0.982031 0.337027 0.366571 0.211 Uiso 0.7997(15) 1 calc R . P A 1
H56B H 0.919443 0.397034 0.292430 0.211 Uiso 0.7997(15) 1 calc R . P A 1
H56C H 0.928853 0.277909 0.277540 0.211 Uiso 0.7997(15) 1 calc R . P A 1
C54 C 0.7339(5) 0.3023(11) 0.2977(8) 0.0667(14) Uani 0.7997(15) 1 d D . P A 1
H54C H 0.738753 0.244326 0.255591 0.080 Uiso 0.7997(15) 1 calc R . P A 1
H54D H 0.673218 0.287064 0.328391 0.080 Uiso 0.7997(15) 1 calc R . P A 1
C55A C 0.8406(11) 0.2667(11) 0.2956(11) 0.0913(10) Uani 0.2003(15) 1 d D . P A 2
H55C H 0.847247 0.199140 0.319591 0.110 Uiso 0.2003(15) 1 calc R . P A 2
H55D H 0.846946 0.260577 0.231916 0.110 Uiso 0.2003(15) 1 calc R . P A 2
C56A C 0.926(4) 0.343(6) 0.343(5) 0.140(3) Uani 0.2003(15) 1 d D . P A 2
H56D H 0.923677 0.407546 0.314221 0.211 Uiso 0.2003(15) 1 calc R . P A 2
H56E H 0.992599 0.316193 0.339773 0.211 Uiso 0.2003(15) 1 calc R . P A 2
H56F H 0.914849 0.353984 0.404573 0.211 Uiso 0.2003(15) 1 calc R . P A 2

loop_
_atom_site_aniso_label
_atom_site_aniso_U_11
_atom_site_aniso_U_22
_atom_site_aniso_U_33
_atom_site_aniso_U_23
_atom_site_aniso_U_13
_atom_site_aniso_U_12
O1 0.0451(6) 0.0414(6) 0.0483(6) 0.0006(5) 0.0041(5) -0.0060(5)
O2 0.0466(6) 0.0533(7) 0.0336(5) 0.0058(5) 0.0016(4) 0.0040(5)
C1 0.0426(8) 0.0425(8) 0.0340(7) 0.0014(6) -0.0007(6) -0.0034(6)
C2 0.0432(8) 0.0405(8) 0.0345(7) 0.0015(6) 0.0034(6) -0.0005(6)
C3 0.0388(8) 0.0395(8) 0.0404(8) -0.0004(6) 0.0046(6) -0.0017(6)
C4 0.0377(8) 0.0465(9) 0.0366(8) -0.0013(6) 0.0007(6) 0.0009(6)
C5 0.0400(8) 0.0457(8) 0.0326(7) 0.0030(6) 0.0032(6) 0.0036(6)
C6 0.0394(8) 0.0417(8) 0.0357(7) 0.0017(6) 0.0032(6) 0.0002(6)
C7 0.0452(8) 0.0461(9) 0.0365(8) 0.0056(6) 0.0029(6) -0.0031(7)
C28 0.0558(9) 0.0422(9) 0.0372(8) 0.0042(6) 0.0016(7) -0.0062(7)
O3 0.0440(7) 0.040(3) 0.0512(18) 0.0085(13) 0.0028(7) 0.0013(11)
O4 0.078(2) 0.0506(9) 0.0438(10) -0.0005(8) 0.0017(11) -0.0273(13)
C8 0.0425(12) 0.036(3) 0.0459(9) 0.0095(12) 0.0007(9) -0.0049(14)
C9 0.0427(14) 0.0335(19) 0.0375(13) 0.0094(14) 0.0033(12) -0.0055(14)
C10 0.0448(11) 0.034(3) 0.0438(9) 0.0078(11) 0.0017(8) -0.0035(15)
C11 0.059(2) 0.037(2) 0.0481(11) 0.0018(8) 0.0045(15) -0.003(2)
C12 0.0623(18) 0.0371(13) 0.0388(13) 0.0049(11) -0.0001(12) -0.0151(15)
C13 0.0514(11) 0.041(4) 0.045(2) 0.0131(9) -0.0057(12) -0.0108(9)
C14 0.0513(12) 0.059(2) 0.046(3) 0.0145(17) -0.0065(14) -0.0157(11)
C39 0.081(3) 0.057(2) 0.0660(16) -0.0122(13) 0.0084(19) 0.008(2)
O3A 0.0440(7) 0.040(3) 0.0512(18) 0.0085(13) 0.0028(7) 0.0013(11)
O4A 0.078(2) 0.0506(9) 0.0438(10) -0.0005(8) 0.0017(11) -0.0273(13)
C8A 0.0425(12) 0.036(3) 0.0459(9) 0.0095(12) 0.0007(9) -0.0049(14)
C9A 0.0427(14) 0.0335(19) 0.0375(13) 0.0094(14) 0.0033(12) -0.0055(14)
C10A 0.0448(11) 0.034(3) 0.0438(9) 0.0078(11) 0.0017(8) -0.0035(15)
C11A 0.059(2) 0.037(2) 0.0481(11) 0.0018(8) 0.0045(15) -0.003(2)
C12A 0.0623(18) 0.0371(13) 0.0388(13) 0.0049(11) -0.0001(12) -0.0151(15)
C13A 0.0514(11) 0.041(4) 0.045(2) 0.0131(9) -0.0057(12) -0.0108(9)
C14A 0.0513(12) 0.059(2) 0.046(3) 0.0145(17) -0.0065(14) -0.0157(11)
C39A 0.081(3) 0.057(2) 0.0660(16) -0.0122(13) 0.0084(19) 0.008(2)
O5 0.0428(8) 0.0613(11) 0.0584(10) 0.0067(8) 0.0050(7) -0.0080(7)
O6 0.0569(9) 0.0586(10) 0.0521(10) 0.0143(8) -0.0080(7) 0.0090(7)
C15 0.043(2) 0.044(2) 0.039(2) 0.0023(13) -0.0023(14) -0.0024(12)
C16 0.0466(9) 0.0486(9) 0.0424(8) 0.0053(7) -0.0024(7) -0.0051(7)
C17 0.0400(12) 0.0516(15) 0.0447(15) 0.0023(10) 0.0065(9) -0.0019(9)
C18 0.0403(11) 0.0578(15) 0.0522(14) 0.0035(10) -0.0017(9) 0.0042(9)
C19 0.0472(13) 0.0441(15) 0.0455(14) 0.0042(10) -0.0017(9) 0.0095(9)
C20 0.0479(9) 0.0441(9) 0.0412(8) 0.0044(7) -0.0020(7) -0.0007(7)
C46 0.0456(13) 0.093(2) 0.098(2) 0.0341(17) -0.0142(13) -0.0030(13)
O5A 0.0428(8) 0.0613(11) 0.0584(10) 0.0067(8) 0.0050(7) -0.0080(7)
O6A 0.0569(9) 0.0586(10) 0.0521(10) 0.0143(8) -0.0080(7) 0.0090(7)
C15A 0.043(2) 0.044(2) 0.039(2) 0.0023(13) -0.0023(14) -0.0024(12)
C17A 0.0400(12) 0.0516(15) 0.0447(15) 0.0023(10) 0.0065(9) -0.0019(9)
C18A 0.0403(11) 0.0578(15) 0.0522(14) 0.0035(10) -0.0017(9) 0.0042(9)
C19A 0.0472(13) 0.0441(15) 0.0455(14) 0.0042(10) -0.0017(9) 0.0095(9)
C46A 0.0456(13) 0.093(2) 0.098(2) 0.0341(17) -0.0142(13) -0.0030(13)
O7 0.0813(9) 0.043(3) 0.0351(15) -0.0030(9) 0.0053(10) -0.0185(14)
O8 0.0436(13) 0.051(2) 0.0613(12) 0.0104(13) 0.0043(10) -0.0025(11)
C21 0.0555(11) 0.047(3) 0.042(3) 0.0098(18) -0.0065(12) -0.0038(12)
C22 0.0477(15) 0.036(3) 0.035(2) 0.0047(10) 0.0053(10) -0.0023(17)
C23 0.0497(11) 0.038(3) 0.034(2) 0.0078(10) 0.0009(9) -0.0076(14)
C24 0.0591(11) 0.0402(11) 0.0245(18) 0.0044(14) 0.0083(12) -0.0118(8)
C25 0.0571(11) 0.0440(12) 0.038(2) 0.0023(17) 0.0145(12) -0.0026(9)
C26 0.0444(10) 0.0450(12) 0.040(3) 0.0058(16) 0.0047(9) -0.0023(10)
C27 0.0482(15) 0.0391(18) 0.030(3) 0.0051(16) 0.0036(10) -0.0057(16)
C53 0.0733(14) 0.067(2) 0.0655(16) -0.0134(11) 0.0201(11) 0.0066(12)
O7A 0.0813(9) 0.043(3) 0.0351(15) -0.0030(9) 0.0053(10) -0.0185(14)
O8A 0.0436(13) 0.051(2) 0.0613(12) 0.0104(13) 0.0043(10) -0.0025(11)
C21A 0.0555(11) 0.047(3) 0.042(3) 0.0098(18) -0.0065(12) -0.0038(12)
C22A 0.0477(15) 0.036(3) 0.035(2) 0.0047(10) 0.0053(10) -0.0023(17)
C23A 0.0497(11) 0.038(3) 0.034(2) 0.0078(10) 0.0009(9) -0.0076(14)
C24A 0.0591(11) 0.0402(11) 0.0245(18) 0.0044(14) 0.0083(12) -0.0118(8)
C25A 0.0571(11) 0.0440(12) 0.038(2) 0.0023(17) 0.0145(12) -0.0026(9)
C26A 0.0444(10) 0.0450(12) 0.040(3) 0.0058(16) 0.0047(9) -0.0023(10)
C27A 0.0482(15) 0.0391(18) 0.030(3) 0.0051(16) 0.0036(10) -0.0057(16)
C53A 0.0733(14) 0.067(2) 0.0655(16) -0.0134(11) 0.0201(11) 0.0066(12)
C29 0.0454(9) 0.0579(11) 0.0628(11) 0.0078(9) 0.0088(8) -0.0037(8)
C30 0.0594(13) 0.0733(15) 0.111(2) 0.0257(14) 0.0115(12) -0.0146(11)
C31 0.0646(15) 0.133(3) 0.132(3) 0.040(2) 0.0200(16) -0.0208(16)
C33 0.0544(10) 0.0684(12) 0.0515(10) 0.0127(9) 0.0047(8) 0.0150(9)
C34 0.0861(16) 0.0753(15) 0.0724(14) 0.0281(12) 0.0105(12) 0.0237(12)
C35 0.115(2) 0.120(2) 0.0594(14) 0.0294(14) 0.0086(14) 0.0263(18)
C36 0.0543(11) 0.0603(11) 0.0730(13) 0.0278(10) 0.0053(9) 0.0046(9)
C37 0.0650(13) 0.0773(15) 0.1026(19) 0.0363(14) 0.0046(12) 0.0166(11)
C38 0.094(2) 0.124(3) 0.170(4) 0.000(3) 0.023(2) 0.049(2)
C40 0.0898(15) 0.0605(12) 0.0477(10) 0.0013(9) 0.0039(10) -0.0095(11)
C41 0.0816(15) 0.0766(15) 0.0598(12) -0.0075(11) 0.0014(11) 0.0113(12)
C42 0.0861(18) 0.115(2) 0.0791(17) -0.0101(16) -0.0076(14) -0.0048(16)
C43 0.0608(15) 0.0636(16) 0.0737(17) -0.0003(12) 0.0026(12) -0.0152(13)
C44 0.075(2) 0.067(2) 0.117(3) 0.0169(19) -0.0011(19) -0.0184(17)
C45 0.115(3) 0.099(5) 0.117(6) 0.042(3) 0.001(4) -0.018(3)
C43A 0.0608(15) 0.0636(16) 0.0737(17) -0.0003(12) 0.0026(12) -0.0152(13)
C44A 0.075(2) 0.067(2) 0.117(3) 0.0169(19) -0.0011(19) -0.0184(17)
C45A 0.115(3) 0.099(5) 0.117(6) 0.042(3) 0.001(4) -0.018(3)
C47 0.100(2) 0.092(2) 0.0459(14) 0.0085(13) -0.0094(14) 0.0161(17)
C48 0.110(3) 0.110(3) 0.059(2) 0.0258(19) -0.0092(18) 0.001(3)
C49 0.113(3) 0.142(4) 0.090(3) 0.028(3) -0.007(2) 0.031(3)
C47A 0.100(2) 0.092(2) 0.0459(14) 0.0085(13) -0.0094(14) 0.0161(17)
C48A 0.110(3) 0.110(3) 0.059(2) 0.0258(19) -0.0092(18) 0.001(3)
C49A 0.113(3) 0.142(4) 0.090(3) 0.028(3) -0.007(2) 0.031(3)
C32 0.0540(10) 0.0588(11) 0.0425(9) -0.0004(8) -0.0055(7) -0.0084(8)
C50 0.0892(14) 0.0529(10) 0.0361(9) 0.0020(7) 0.0092(9) -0.0095(10)
C54A 0.0624(12) 0.0690(16) 0.071(4) 0.018(2) 0.0058(16) 0.0142(11)
C51 0.0908(15) 0.0608(12) 0.0414(9) -0.0059(8) 0.0068(9) 0.0056(10)
C52 0.0959(19) 0.100(2) 0.0802(17) -0.0310(15) -0.0107(14) 0.0064(16)
C55 0.092(2) 0.077(2) 0.100(2) 0.0125(18) -0.0140(19) 0.0112(17)
C56 0.074(2) 0.191(6) 0.156(11) 0.070(5) -0.004(4) 0.009(3)
C54 0.0624(12) 0.0690(16) 0.071(4) 0.018(2) 0.0058(16) 0.0142(11)
C55A 0.092(2) 0.077(2) 0.100(2) 0.0125(18) -0.0140(19) 0.0112(17)
C56A 0.074(2) 0.191(6) 0.156(11) 0.070(5) -0.004(4) 0.009(3)

loop_
_atom_type_symbol
_atom_type_description
_atom_type_scat_dispersion_real
_atom_type_scat_dispersion_imag
_atom_type_scat_source
C C 0.0181 0.0091 'International Tables Vol C Tables 4.2.6.8 and 6.1.1.4'
H H 0.0000 0.0000 'International Tables Vol C Tables 4.2.6.8 and 6.1.1.4'
O O 0.0492 0.0322 'International Tables Vol C Tables 4.2.6.8 and 6.1.1.4'

loop_
_exptl_crystal_face_index_h
_exptl_crystal_face_index_k
_exptl_crystal_face_index_l
_exptl_crystal_face_perp_dist
-8 0 0 0.0533
8 0 0 0.0393
2 -5 8 0.0926
-2 5 -8 0.1176
-3 8 0 0.1105
1 -6 -7 0.1319
5 -7 -1 0.0717
-6 6 -1 0.0780
-1 7 -6 0.1014
6 -4 -6 0.1008

loop_
_geom_angle_atom_site_label_1
_geom_angle_atom_site_label_2
_geom_angle_atom_site_label_3
_geom_angle
_geom_angle_site_symmetry_1
_geom_angle_site_symmetry_3
_geom_angle_publ_flag
C3 O1 C29 113.53(13) . . ?
C5 O2 C33 112.86(12) . . ?
C2 C1 H1 118.8 . . ?
C2 C1 C6 122.41(14) . . ?
C6 C1 H1 118.8 . . ?
C1 C2 C3 117.84(14) . . ?
C1 C2 C28 121.63(13) . . ?
C3 C2 C28 120.51(14) . . ?
O1 C3 C4 118.92(13) . . ?
C2 C3 O1 118.72(14) . . ?
C2 C3 C4 122.31(14) . . ?
C3 C4 C32 121.16(15) . . ?
C5 C4 C3 117.37(14) . . ?
C5 C4 C32 121.45(14) . . ?
C4 C5 O2 119.35(13) . . ?
C4 C5 C6 122.35(14) . . ?
C6 C5 O2 118.28(14) . . ?
C1 C6 C5 117.69(14) . . ?
C1 C6 C7 121.41(13) . . ?
C5 C6 C7 120.89(13) . . ?
C6 C7 H7AA 108.6 . . ?
C6 C7 H7AB 108.6 . . ?
C6 C7 H7BC 110.0 . . ?
C6 C7 H7BD 110.0 . . ?
H7AA C7 H7AB 107.5 . . ?
H7BC C7 H7BD 108.4 . . ?
C9 C7 C6 114.8(5) . . ?
C9 C7 H7AA 108.6 . . ?
C9 C7 H7AB 108.6 . . ?
C9A C7 C6 109(2) . . ?
C9A C7 H7BC 110.0 . . ?
C9A C7 H7BD 110.0 . . ?
C2 C28 H28A 108.3 . . ?
C2 C28 H28B 108.3 . . ?
C2 C28 H28C 108.6 . . ?
C2 C28 H28D 108.6 . . ?
C2 C28 C27 116.0(9) . . ?
H28A C28 H28B 107.4 . . ?
H28C C28 H28D 107.6 . . ?
C27 C28 H28A 108.3 . . ?
C27 C28 H28B 108.3 . . ?
C27A C28 C2 115(4) . . ?
C27A C28 H28C 108.6 . . ?
C27A C28 H28D 108.6 . . ?
C10 O3 C36 113.7(9) . . ?
C12 O4 C40 114.7(3) . . ?
C9 C8 H8 119.0 . . ?
C9 C8 C13 122.0(3) . . ?
C13 C8 H8 119.0 . . ?
C8 C9 C7 121.6(4) . . ?
C8 C9 C10 118.1(3) . . ?
C10 C9 C7 120.2(4) . . ?
O3 C10 C9 119.6(3) . . ?
O3 C10 C11 118.4(3) . . ?
C9 C10 C11 122.0(3) . . ?
C10 C11 C12 117.7(3) . . ?
C10 C11 C39 121.2(3) . . ?
C12 C11 C39 121.1(3) . . ?
O4 C12 C11 118.5(3) . . ?
O4 C12 C13 119.5(3) . . ?
C13 C12 C11 121.7(3) . . ?
C8 C13 C14 120.2(3) . . ?
C12 C13 C8 118.3(3) . . ?
C12 C13 C14 121.4(3) . . ?
C13 C14 H14A 107.9 . . ?
C13 C14 H14B 107.9 . . ?
H14A C14 H14B 107.2 . . ?
C16 C14 C13 117.5(10) . . ?
C16 C14 H14A 107.9 . . ?
C16 C14 H14B 107.9 . . ?
C11 C39 H39A 109.5 . . ?
C11 C39 H39B 109.5 . . ?
C11 C39 H39C 109.5 . . ?
H39A C39 H39B 109.5 . . ?
H39A C39 H39C 109.5 . . ?
H39B C39 H39C 109.5 . . ?
C10A O3A C36 116(4) . . ?
C12A O4A C40 107.9(17) . . ?
C9A C8A H8A 119.0 . . ?
C9A C8A C13A 122.1(10) . . ?
C13A C8A H8A 119.0 . . ?
C8A C9A C7 113.7(16) . . ?
C8A C9A C10A 117.6(11) . . ?
C10A C9A C7 126.9(18) . . ?
O3A C10A C9A 119.2(13) . . ?
O3A C10A C11A 117.8(12) . . ?
C9A C10A C11A 121.5(13) . . ?
C10A C11A C39A 119.4(11) . . ?
C12A C11A C10A 117.3(10) . . ?
C12A C11A C39A 123.0(11) . . ?
O4A C12A C11A 119.5(10) . . ?
C13A C12A O4A 118.7(11) . . ?
C13A C12A C11A 121.4(9) . . ?
C8A C13A C14A 119.5(11) . . ?
C12A C13A C8A 118.5(10) . . ?
C12A C13A C14A 121.5(14) . . ?
C13A C14A H14C 109.6 . . ?
C13A C14A H14D 109.6 . . ?
C13A C14A C16 110(4) . . ?
H14C C14A H14D 108.1 . . ?
C16 C14A H14C 109.6 . . ?
C16 C14A H14D 109.6 . . ?
C11A C39A H39D 109.5 . . ?
C11A C39A H39E 109.5 . . ?
C11A C39A H39F 109.5 . . ?
H39D C39A H39E 109.5 . . ?
H39D C39A H39F 109.5 . . ?
H39E C39A H39F 109.5 . . ?
C17 O5 C43 115.0(2) . . ?
C19 O6 C47 114.2(2) . . ?
C16 C15 H15 119.3 . . ?
C20 C15 H15 119.3 . . ?
C20 C15 C16 121.5(8) . . ?
C15 C16 C14 122.2(5) . . ?
C17 C16 C14 119.1(3) . . ?
C17 C16 C15 118.6(5) . . ?
C15A C16 C14A 122(2) . . ?
C15A C16 C17A 115(2) . . ?
C17A C16 C14A 122.4(11) . . ?
O5 C17 C16 118.5(2) . . ?
O5 C17 C18 119.7(2) . . ?
C16 C17 C18 121.8(2) . . ?
C17 C18 C19 117.7(2) . . ?
C17 C18 C46 121.6(2) . . ?
C19 C18 C46 120.7(2) . . ?
O6 C19 C18 119.2(2) . . ?
O6 C19 C20 118.8(2) . . ?
C20 C19 C18 122.1(2) . . ?
C15 C20 C19 118.3(5) . . ?
C15 C20 C21 122.3(6) . . ?
C19 C20 C21 119.3(3) . . ?
C15A C20 C19A 115(2) . . ?
C15A C20 C21A 120(3) . . ?
C19A C20 C21A 124.7(15) . . ?
C18 C46 H46A 109.5 . . ?
C18 C46 H46B 109.5 . . ?
C18 C46 H46C 109.5 . . ?
H46A C46 H46B 109.5 . . ?
H46A C46 H46C 109.5 . . ?
H46B C46 H46C 109.5 . . ?
C43A O5A C17A 114.5(9) . . ?
C47A O6A C19A 114.8(9) . . ?
C16 C15A C20 125(4) . . ?
C16 C15A H15A 117.7 . . ?
C20 C15A H15A 117.7 . . ?
C16 C17A O5A 118.1(10) . . ?
C18A C17A C16 124.2(10) . . ?
C18A C17A O5A 117.7(10) . . ?
C17A C18A C19A 116.2(10) . . ?
C17A C18A C46A 121.9(10) . . ?
C19A C18A C46A 121.6(10) . . ?
C20 C19A O6A 118.4(9) . . ?
C18A C19A C20 123.9(10) . . ?
C18A C19A O6A 117.7(10) . . ?
C18A C46A H46D 109.5 . . ?
C18A C46A H46E 109.5 . . ?
C18A C46A H46F 109.5 . . ?
H46D C46A H46E 109.5 . . ?
H46D C46A H46F 109.5 . . ?
H46E C46A H46F 109.5 . . ?
C24 O7 C50 110.2(9) . . ?
C26 O8 C54 117.6(11) . . ?
C20 C21 H21A 108.9 . . ?
C20 C21 H21B 108.9 . . ?
H21A C21 H21B 107.7 . . ?
C23 C21 C20 113.5(10) . . ?
C23 C21 H21A 108.9 . . ?
C23 C21 H21B 108.9 . . ?
C23 C22 H22 118.9 . . ?
C27 C22 H22 118.9 . . ?
C27 C22 C23 122.1(3) . . ?
C22 C23 C21 120.6(3) . . ?
C24 C23 C21 121.6(3) . . ?
C24 C23 C22 117.8(3) . . ?
C23 C24 O7 118.8(3) . . ?
C23 C24 C25 122.3(2) . . ?
C25 C24 O7 118.6(3) . . ?
C24 C25 C26 117.7(3) . . ?
C24 C25 C53 121.5(3) . . ?
C26 C25 C53 120.7(3) . . ?
O8 C26 C25 119.8(3) . . ?
O8 C26 C27 118.7(3) . . ?
C27 C26 C25 121.5(3) . . ?
C22 C27 C28 120.7(4) . . ?
C22 C27 C26 118.3(3) . . ?
C26 C27 C28 120.9(4) . . ?
C25 C53 H53A 109.5 . . ?
C25 C53 H53B 109.5 . . ?
C25 C53 H53C 109.5 . . ?
H53A C53 H53B 109.5 . . ?
H53A C53 H53C 109.5 . . ?
H53B C53 H53C 109.5 . . ?
C24A O7A C50 127(4) . . ?
C26A O8A C54A 102(4) . . ?
C20 C21A H21C 108.2 . . ?
C20 C21A H21D 108.2 . . ?
H21C C21A H21D 107.4 . . ?
C23A C21A C20 116(4) . . ?
C23A C21A H21C 108.2 . . ?
C23A C21A H21D 108.2 . . ?
C23A C22A H22A 118.6 . . ?
C27A C22A H22A 118.6 . . ?
C27A C22A C23A 122.8(10) . . ?
C22A C23A C21A 120.6(12) . . ?
C22A C23A C24A 117.7(10) . . ?
C24A C23A C21A 120.8(13) . . ?
O7A C24A C25A 117.7(12) . . ?
C23A C24A O7A 117.9(13) . . ?
C23A C24A C25A 121.7(10) . . ?
C24A C25A C26A 117.9(9) . . ?
C24A C25A C53A 120.7(12) . . ?
C26A C25A C53A 120.6(12) . . ?
O8A C26A C25A 119.7(14) . . ?
O8A C26A C27A 117.9(15) . . ?
C27A C26A C25A 121.7(9) . . ?
C22A C27A C28 118.2(18) . . ?
C22A C27A C26A 117.7(11) . . ?
C26A C27A C28 123.9(17) . . ?
C25A C53A H53D 109.5 . . ?
C25A C53A H53E 109.5 . . ?
C25A C53A H53F 109.5 . . ?
H53D C53A H53E 109.5 . . ?
H53D C53A H53F 109.5 . . ?
H53E C53A H53F 109.5 . . ?
O1 C29 H29A 109.9 . . ?
O1 C29 H29B 109.9 . . ?
O1 C29 C30 109.11(17) . . ?
H29A C29 H29B 108.3 . . ?
C30 C29 H29A 109.9 . . ?
C30 C29 H29B 109.9 . . ?
C29 C30 H30A 109.2 . . ?
C29 C30 H30B 109.2 . . ?
C29 C30 C31 112.0(2) . . ?
H30A C30 H30B 107.9 . . ?
C31 C30 H30A 109.2 . . ?
C31 C30 H30B 109.2 . . ?
C30 C31 H31A 109.5 . . ?
C30 C31 H31B 109.5 . . ?
C30 C31 H31C 109.5 . . ?
H31A C31 H31B 109.5 . . ?
H31A C31 H31C 109.5 . . ?
H31B C31 H31C 109.5 . . ?
O2 C33 H33A 109.8 . . ?
O2 C33 H33B 109.8 . . ?
O2 C33 C34 109.24(16) . . ?
H33A C33 H33B 108.3 . . ?
C34 C33 H33A 109.8 . . ?
C34 C33 H33B 109.8 . . ?
C33 C34 H34A 108.8 . . ?
C33 C34 H34B 108.8 . . ?
H34A C34 H34B 107.7 . . ?
C35 C34 C33 113.9(2) . . ?
C35 C34 H34A 108.8 . . ?
C35 C34 H34B 108.8 . . ?
C34 C35 H35A 109.5 . . ?
C34 C35 H35B 109.5 . . ?
C34 C35 H35C 109.5 . . ?
H35A C35 H35B 109.5 . . ?
H35A C35 H35C 109.5 . . ?
H35B C35 H35C 109.5 . . ?
O3 C36 H36A 110.0 . . ?
O3 C36 H36B 110.0 . . ?
O3 C36 C37 108.3(3) . . ?
O3A C36 H36C 109.6 . . ?
O3A C36 H36D 109.6 . . ?
O3A C36 C37 110.2(12) . . ?
H36A C36 H36B 108.4 . . ?
H36C C36 H36D 108.1 . . ?
C37 C36 H36A 110.0 . . ?
C37 C36 H36B 110.0 . . ?
C37 C36 H36C 109.6 . . ?
C37 C36 H36D 109.6 . . ?
C36 C37 H37A 108.8 . . ?
C36 C37 H37B 108.8 . . ?
H37A C37 H37B 107.7 . . ?
C38 C37 C36 113.6(3) . . ?
C38 C37 H37A 108.8 . . ?
C38 C37 H37B 108.8 . . ?
C37 C38 H38A 109.5 . . ?
C37 C38 H38B 109.5 . . ?
C37 C38 H38C 109.5 . . ?
H38A C38 H38B 109.5 . . ?
H38A C38 H38C 109.5 . . ?
H38B C38 H38C 109.5 . . ?
O4 C40 H40A 109.9 . . ?
O4 C40 H40B 109.9 . . ?
O4 C40 C41 109.1(2) . . ?
O4A C40 H40C 110.4 . . ?
O4A C40 H40D 110.4 . . ?
H40A C40 H40B 108.3 . . ?
H40C C40 H40D 108.6 . . ?
C41 C40 O4A 106.4(6) . . ?
C41 C40 H40A 109.9 . . ?
C41 C40 H40B 109.9 . . ?
C41 C40 H40C 110.4 . . ?
C41 C40 H40D 110.4 . . ?
C40 C41 H41A 109.0 . . ?
C40 C41 H41B 109.0 . . ?
H41A C41 H41B 107.8 . . ?
C42 C41 C40 113.1(2) . . ?
C42 C41 H41A 109.0 . . ?
C42 C41 H41B 109.0 . . ?
C41 C42 H42A 109.5 . . ?
C41 C42 H42B 109.5 . . ?
C41 C42 H42C 109.5 . . ?
H42A C42 H42B 109.5 . . ?
H42A C42 H42C 109.5 . . ?
H42B C42 H42C 109.5 . . ?
O5 C43 H43A 110.0 . . ?
O5 C43 H43B 110.0 . . ?
O5 C43 C44 108.6(3) . . ?
H43A C43 H43B 108.4 . . ?
C44 C43 H43A 110.0 . . ?
C44 C43 H43B 110.0 . . ?
C43 C44 H44A 108.6 . . ?
C43 C44 H44B 108.6 . . ?
H44A C44 H44B 107.6 . . ?
C45 C44 C43 114.5(4) . . ?
C45 C44 H44A 108.6 . . ?
C45 C44 H44B 108.6 . . ?
C44 C45 H45A 109.5 . . ?
C44 C45 H45B 109.5 . . ?
C44 C45 H45C 109.5 . . ?
H45A C45 H45B 109.5 . . ?
H45A C45 H45C 109.5 . . ?
H45B C45 H45C 109.5 . . ?
O5A C43A H43C 109.4 . . ?
O5A C43A H43D 109.4 . . ?
O5A C43A C44A 111.2(11) . . ?
H43C C43A H43D 108.0 . . ?
C44A C43A H43C 109.4 . . ?
C44A C43A H43D 109.4 . . ?
C43A C44A H44C 110.9 . . ?
C43A C44A H44D 110.9 . . ?
C43A C44A C45A 104.3(16) . . ?
H44C C44A H44D 108.9 . . ?
C45A C44A H44C 110.9 . . ?
C45A C44A H44D 110.9 . . ?
C44A C45A H45D 109.5 . . ?
C44A C45A H45E 109.5 . . ?
C44A C45A H45F 109.5 . . ?
H45D C45A H45E 109.5 . . ?
H45D C45A H45F 109.5 . . ?
H45E C45A H45F 109.5 . . ?
O6 C47 H47A 109.6 . . ?
O6 C47 H47B 109.6 . . ?
O6 C47 C48 110.2(3) . . ?
H47A C47 H47B 108.1 . . ?
C48 C47 H47A 109.6 . . ?
C48 C47 H47B 109.6 . . ?
C47 C48 H48A 109.5 . . ?
C47 C48 H48B 109.5 . . ?
H48A C48 H48B 108.1 . . ?
C49 C48 C47 110.7(4) . . ?
C49 C48 H48A 109.5 . . ?
C49 C48 H48B 109.5 . . ?
C48 C49 H49A 109.5 . . ?
C48 C49 H49B 109.5 . . ?
C48 C49 H49C 109.5 . . ?
H49A C49 H49B 109.5 . . ?
H49A C49 H49C 109.5 . . ?
H49B C49 H49C 109.5 . . ?
O6A C47A H47C 108.3 . . ?
O6A C47A H47D 108.3 . . ?
O6A C47A C48A 115.8(12) . . ?
H47C C47A H47D 107.4 . . ?
C48A C47A H47C 108.3 . . ?
C48A C47A H47D 108.3 . . ?
C47A C48A H48C 109.2 . . ?
C47A C48A H48D 109.2 . . ?
C47A C48A C49A 112.0(14) . . ?
H48C C48A H48D 107.9 . . ?
C49A C48A H48C 109.2 . . ?
C49A C48A H48D 109.2 . . ?
C48A C49A H49D 109.5 . . ?
C48A C49A H49E 109.5 . . ?
C48A C49A H49F 109.5 . . ?
H49D C49A H49E 109.5 . . ?
H49D C49A H49F 109.5 . . ?
H49E C49A H49F 109.5 . . ?
C4 C32 H32A 109.5 . . ?
C4 C32 H32B 109.5 . . ?
C4 C32 H32C 109.5 . . ?
H32A C32 H32B 109.5 . . ?
H32A C32 H32C 109.5 . . ?
H32B C32 H32C 109.5 . . ?
O7 C50 H50A 110.2 . . ?
O7 C50 H50B 110.2 . . ?
O7 C50 C51 107.3(3) . . ?
O7A C50 H50C 108.8 . . ?
O7A C50 H50D 108.8 . . ?
O7A C50 C51 113.7(16) . . ?
H50A C50 H50B 108.5 . . ?
H50C C50 H50D 107.7 . . ?
C51 C50 H50A 110.2 . . ?
C51 C50 H50B 110.2 . . ?
C51 C50 H50C 108.8 . . ?
C51 C50 H50D 108.8 . . ?
O8A C54A H54A 111.4 . . ?
O8A C54A H54B 111.4 . . ?
H54A C54A H54B 109.3 . . ?
C55A C54A O8A 102(3) . . ?
C55A C54A H54A 111.4 . . ?
C55A C54A H54B 111.4 . . ?
C50 C51 H51A 108.7 . . ?
C50 C51 H51B 108.7 . . ?
H51A C51 H51B 107.6 . . ?
C52 C51 C50 114.1(2) . . ?
C52 C51 H51A 108.7 . . ?
C52 C51 H51B 108.7 . . ?
C51 C52 H52A 109.5 . . ?
C51 C52 H52B 109.5 . . ?
C51 C52 H52C 109.5 . . ?
H52A C52 H52B 109.5 . . ?
H52A C52 H52C 109.5 . . ?
H52B C52 H52C 109.5 . . ?
H55A C55 H55B 107.9 . . ?
C56 C55 H55A 109.2 . . ?
C56 C55 H55B 109.2 . . ?
C54 C55 H55A 109.2 . . ?
C54 C55 H55B 109.2 . . ?
C54 C55 C56 112.1(7) . . ?
C55 C56 H56A 109.5 . . ?
C55 C56 H56B 109.5 . . ?
C55 C56 H56C 109.5 . . ?
H56A C56 H56B 109.5 . . ?
H56A C56 H56C 109.5 . . ?
H56B C56 H56C 109.5 . . ?
O8 C54 C55 113.7(9) . . ?
O8 C54 H54C 108.8 . . ?
O8 C54 H54D 108.8 . . ?
C55 C54 H54C 108.8 . . ?
C55 C54 H54D 108.8 . . ?
H54C C54 H54D 107.7 . . ?
C54A C55A H55C 109.9 . . ?
C54A C55A H55D 109.9 . . ?
H55C C55A H55D 108.3 . . ?
C56A C55A C54A 109(2) . . ?
C56A C55A H55C 109.9 . . ?
C56A C55A H55D 109.9 . . ?
C55A C56A H56D 109.5 . . ?
C55A C56A H56E 109.5 . . ?
C55A C56A H56F 109.5 . . ?
H56D C56A H56E 109.5 . . ?
H56D C56A H56F 109.5 . . ?
H56E C56A H56F 109.5 . . ?

loop_
_geom_bond_atom_site_label_1
_geom_bond_atom_site_label_2
_geom_bond_distance
_geom_bond_site_symmetry_2
_geom_bond_publ_flag
O1 C3 1.3915(19) . ?
O1 C29 1.430(2) . ?
O2 C5 1.3965(18) . ?
O2 C33 1.433(2) . ?
C1 H1 0.9400 . ?
C1 C2 1.388(2) . ?
C1 C6 1.390(2) . ?
C2 C3 1.391(2) . ?
C2 C28 1.517(2) . ?
C3 C4 1.397(2) . ?
C4 C5 1.394(2) . ?
C4 C32 1.509(2) . ?
C5 C6 1.395(2) . ?
C6 C7 1.519(2) . ?
C7 H7AA 0.9800 . ?
C7 H7AB 0.9800 . ?
C7 H7BC 0.9800 . ?
C7 H7BD 0.9800 . ?
C7 C9 1.512(5) . ?
C7 C9A 1.51(2) . ?
C28 H28A 0.9800 . ?
C28 H28B 0.9800 . ?
C28 H28C 0.9800 . ?
C28 H28D 0.9800 . ?
C28 C27 1.538(5) . ?
C28 C27A 1.40(2) . ?
O3 C10 1.392(3) . ?
O3 C36 1.450(9) . ?
O4 C12 1.387(3) . ?
O4 C40 1.410(4) . ?
C8 H8 0.9400 . ?
C8 C9 1.391(3) . ?
C8 C13 1.398(4) . ?
C9 C10 1.396(4) . ?
C10 C11 1.402(3) . ?
C11 C12 1.406(4) . ?
C11 C39 1.506(3) . ?
C12 C13 1.389(4) . ?
C13 C14 1.516(3) . ?
C14 H14A 0.9800 . ?
C14 H14B 0.9800 . ?
C14 C16 1.501(8) . ?
C39 H39A 0.9700 . ?
C39 H39B 0.9700 . ?
C39 H39C 0.9700 . ?
O3A C10A 1.392(8) . ?
O3A C36 1.40(4) . ?
O4A C12A 1.391(8) . ?
O4A C40 1.690(16) . ?
C8A H8A 0.9400 . ?
C8A C9A 1.389(8) . ?
C8A C13A 1.398(8) . ?
C9A C10A 1.396(9) . ?
C10A C11A 1.406(8) . ?
C11A C12A 1.403(8) . ?
C11A C39A 1.507(8) . ?
C12A C13A 1.391(9) . ?
C13A C14A 1.517(8) . ?
C14A H14C 0.9800 . ?
C14A H14D 0.9800 . ?
C14A C16 1.59(3) . ?
C39A H39D 0.9700 . ?
C39A H39E 0.9700 . ?
C39A H39F 0.9700 . ?
O5 C17 1.384(3) . ?
O5 C43 1.429(3) . ?
O6 C19 1.383(3) . ?
O6 C47 1.431(4) . ?
C15 H15 0.9400 . ?
C15 C16 1.396(13) . ?
C15 C20 1.391(13) . ?
C16 C17 1.395(3) . ?
C16 C15A 1.36(6) . ?
C16 C17A 1.414(13) . ?
C17 C18 1.398(4) . ?
C18 C19 1.401(4) . ?
C18 C46 1.511(3) . ?
C19 C20 1.398(3) . ?
C20 C15A 1.39(6) . ?
C20 C19A 1.412(12) . ?
C20 C21 1.510(14) . ?
C20 C21A 1.57(6) . ?
C46 H46A 0.9700 . ?
C46 H46B 0.9700 . ?
C46 H46C 0.9700 . ?
O5A C17A 1.429(15) . ?
O5A C43A 1.399(15) . ?
O6A C19A 1.448(15) . ?
O6A C47A 1.437(16) . ?
C15A H15A 0.9400 . ?
C17A C18A 1.360(17) . ?
C18A C19A 1.361(16) . ?
C18A C46A 1.565(15) . ?
C46A H46D 0.9700 . ?
C46A H46E 0.9700 . ?
C46A H46F 0.9700 . ?
O7 C24 1.398(3) . ?
O7 C50 1.436(15) . ?
O8 C26 1.388(4) . ?
O8 C54 1.390(16) . ?
C21 H21A 0.9800 . ?
C21 H21B 0.9800 . ?
C21 C23 1.507(3) . ?
C22 H22 0.9400 . ?
C22 C23 1.394(3) . ?
C22 C27 1.390(3) . ?
C23 C24 1.390(4) . ?
C24 C25 1.396(3) . ?
C25 C26 1.405(3) . ?
C25 C53 1.510(4) . ?
C26 C27 1.394(3) . ?
C53 H53A 0.9700 . ?
C53 H53B 0.9700 . ?
C53 H53C 0.9700 . ?
O7A C24A 1.401(9) . ?
O7A C50 1.47(6) . ?
O8A C26A 1.390(10) . ?
O8A C54A 1.68(7) . ?
C21A H21C 0.9800 . ?
C21A H21D 0.9800 . ?
C21A C23A 1.510(8) . ?
C22A H22A 0.9400 . ?
C22A C23A 1.391(8) . ?
C22A C27A 1.390(8) . ?
C23A C24A 1.393(9) . ?
C24A C25A 1.401(8) . ?
C25A C26A 1.405(8) . ?
C25A C53A 1.512(9) . ?
C26A C27A 1.397(8) . ?
C53A H53D 0.9700 . ?
C53A H53E 0.9700 . ?
C53A H53F 0.9700 . ?
C29 H29A 0.9800 . ?
C29 H29B 0.9800 . ?
C29 C30 1.490(3) . ?
C30 H30A 0.9800 . ?
C30 H30B 0.9800 . ?
C30 C31 1.518(4) . ?
C31 H31A 0.9700 . ?
C31 H31B 0.9700 . ?
C31 H31C 0.9700 . ?
C33 H33A 0.9800 . ?
C33 H33B 0.9800 . ?
C33 C34 1.499(3) . ?
C34 H34A 0.9800 . ?
C34 H34B 0.9800 . ?
C34 C35 1.485(4) . ?
C35 H35A 0.9700 . ?
C35 H35B 0.9700 . ?
C35 H35C 0.9700 . ?
C36 H36A 0.9800 . ?
C36 H36B 0.9800 . ?
C36 H36C 0.9800 . ?
C36 H36D 0.9800 . ?
C36 C37 1.511(3) . ?
C37 H37A 0.9800 . ?
C37 H37B 0.9800 . ?
C37 C38 1.491(5) . ?
C38 H38A 0.9700 . ?
C38 H38B 0.9700 . ?
C38 H38C 0.9700 . ?
C40 H40A 0.9800 . ?
C40 H40B 0.9800 . ?
C40 H40C 0.9800 . ?
C40 H40D 0.9800 . ?
C40 C41 1.511(3) . ?
C41 H41A 0.9800 . ?
C41 H41B 0.9800 . ?
C41 C42 1.459(4) . ?
C42 H42A 0.9700 . ?
C42 H42B 0.9700 . ?
C42 H42C 0.9700 . ?
C43 H43A 0.9800 . ?
C43 H43B 0.9800 . ?
C43 C44 1.515(5) . ?
C44 H44A 0.9800 . ?
C44 H44B 0.9800 . ?
C44 C45 1.428(9) . ?
C45 H45A 0.9700 . ?
C45 H45B 0.9700 . ?
C45 H45C 0.9700 . ?
C43A H43C 0.9800 . ?
C43A H43D 0.9800 . ?
C43A C44A 1.476(19) . ?
C44A H44C 0.9800 . ?
C44A H44D 0.9800 . ?
C44A C45A 1.58(4) . ?
C45A H45D 0.9700 . ?
C45A H45E 0.9700 . ?
C45A H45F 0.9700 . ?
C47 H47A 0.9800 . ?
C47 H47B 0.9800 . ?
C47 C48 1.488(5) . ?
C48 H48A 0.9800 . ?
C48 H48B 0.9800 . ?
C48 C49 1.455(6) . ?
C49 H49A 0.9700 . ?
C49 H49B 0.9700 . ?
C49 H49C 0.9700 . ?
C47A H47C 0.9800 . ?
C47A H47D 0.9800 . ?
C47A C48A 1.50(2) . ?
C48A H48C 0.9800 . ?
C48A H48D 0.9800 . ?
C48A C49A 1.68(3) . ?
C49A H49D 0.9700 . ?
C49A H49E 0.9700 . ?
C49A H49F 0.9700 . ?
C32 H32A 0.9700 . ?
C32 H32B 0.9700 . ?
C32 H32C 0.9700 . ?
C50 H50A 0.9800 . ?
C50 H50B 0.9800 . ?
C50 H50C 0.9800 . ?
C50 H50D 0.9800 . ?
C50 C51 1.512(3) . ?
C54A H54A 0.9800 . ?
C54A H54B 0.9800 . ?
C54A C55A 1.544(19) . ?
C51 H51A 0.9800 . ?
C51 H51B 0.9800 . ?
C51 C52 1.493(4) . ?
C52 H52A 0.9700 . ?
C52 H52B 0.9700 . ?
C52 H52C 0.9700 . ?
C55 H55A 0.9800 . ?
C55 H55B 0.9800 . ?
C55 C56 1.487(13) . ?
C55 C54 1.463(10) . ?
C56 H56A 0.9700 . ?
C56 H56B 0.9700 . ?
C56 H56C 0.9700 . ?
C54 H54C 0.9800 . ?
C54 H54D 0.9800 . ?
C55A H55C 0.9800 . ?
C55A H55D 0.9800 . ?
C55A C56A 1.53(2) . ?
C56A H56D 0.9700 . ?
C56A H56E 0.9700 . ?
C56A H56F 0.9700 . ?

loop_
_geom_torsion_atom_site_label_1
_geom_torsion_atom_site_label_2
_geom_torsion_atom_site_label_3
_geom_torsion_atom_site_label_4
_geom_torsion
_geom_torsion_site_symmetry_1
_geom_torsion_site_symmetry_2
_geom_torsion_site_symmetry_3
_geom_torsion_site_symmetry_4
_geom_torsion_publ_flag
O1 C3 C4 C5 178.40(13) . . . . ?
O1 C3 C4 C32 0.0(2) . . . . ?
O1 C29 C30 C31 179.5(2) . . . . ?
O2 C5 C6 C1 177.91(13) . . . . ?
O2 C5 C6 C7 -0.8(2) . . . . ?
O2 C33 C34 C35 -65.5(3) . . . . ?
C1 C2 C3 O1 -177.07(14) . . . . ?
C1 C2 C3 C4 0.5(2) . . . . ?
C1 C2 C28 C27 -25.4(4) . . . . ?
C1 C2 C28 C27A -26.5(18) . . . . ?
C1 C6 C7 C9 28.3(4) . . . . ?
C1 C6 C7 C9A 29.7(12) . . . . ?
C2 C1 C6 C5 1.7(2) . . . . ?
C2 C1 C6 C7 -179.65(15) . . . . ?
C2 C3 C4 C5 0.8(2) . . . . ?
C2 C3 C4 C32 -177.65(16) . . . . ?
C2 C28 C27 C22 106.6(18) . . . . ?
C2 C28 C27 C26 -75(2) . . . . ?
C2 C28 C27A C22A 111(7) . . . . ?
C2 C28 C27A C26A -74(9) . . . . ?
C3 O1 C29 C30 179.31(17) . . . . ?
C3 C2 C28 C27 155.8(4) . . . . ?
C3 C2 C28 C27A 154.7(18) . . . . ?
C3 C4 C5 O2 -179.07(13) . . . . ?
C3 C4 C5 C6 -1.0(2) . . . . ?
C4 C5 C6 C1 -0.2(2) . . . . ?
C4 C5 C6 C7 -178.92(15) . . . . ?
C5 O2 C33 C34 -163.20(17) . . . . ?
C5 C6 C7 C9 -153.0(3) . . . . ?
C5 C6 C7 C9A -151.7(12) . . . . ?
C6 C1 C2 C3 -1.8(2) . . . . ?
C6 C1 C2 C28 179.39(15) . . . . ?
C6 C7 C9 C8 -103.0(10) . . . . ?
C6 C7 C9 C10 72.0(12) . . . . ?
C6 C7 C9A C8A -107(4) . . . . ?
C6 C7 C9A C10A 89(6) . . . . ?
C7 C9 C10 O3 5.5(19) . . . . ?
C7 C9 C10 C11 -175.2(13) . . . . ?
C7 C9A C10A O3A -17(9) . . . . ?
C7 C9A C10A C11A 177(6) . . . . ?
C28 C2 C3 O1 1.7(2) . . . . ?
C28 C2 C3 C4 179.35(15) . . . . ?
O3 C10 C11 C12 -178.1(13) . . . . ?
O3 C10 C11 C39 2(2) . . . . ?
O3 C36 C37 C38 -72.5(4) . . . . ?
O4 C12 C13 C8 -180.0(12) . . . . ?
O4 C12 C13 C14 1(2) . . . . ?
O4 C40 C41 C42 65.1(3) . . . . ?
C8 C9 C10 O3 -179.3(12) . . . . ?
C8 C9 C10 C11 0(2) . . . . ?
C8 C13 C14 C16 99.1(17) . . . . ?
C9 C8 C13 C12 -3(2) . . . . ?
C9 C8 C13 C14 176.0(13) . . . . ?
C9 C10 C11 C12 3(2) . . . . ?
C9 C10 C11 C39 -177.2(14) . . . . ?
C10 O3 C36 C37 169.2(3) . . . . ?
C10 C11 C12 O4 -180.0(12) . . . . ?
C10 C11 C12 C13 -6(2) . . . . ?
C11 C12 C13 C8 6(2) . . . . ?
C11 C12 C13 C14 -173.2(14) . . . . ?
C12 O4 C40 C41 176.0(3) . . . . ?
C12 C13 C14 C16 -82.1(17) . . . . ?
C13 C8 C9 C7 175.2(13) . . . . ?
C13 C8 C9 C10 0(2) . . . . ?
C13 C14 C16 C15 -7.0(5) . . . . ?
C13 C14 C16 C17 173.8(3) . . . . ?
C14 C16 C17 O5 3.0(3) . . . . ?
C14 C16 C17 C18 -178.5(3) . . . . ?
C39 C11 C12 O4 -0.1(19) . . . . ?
C39 C11 C12 C13 174.3(15) . . . . ?
O3A C10A C11A C12A 178(6) . . . . ?
O3A C10A C11A C39A 5(10) . . . . ?
O3A C36 C37 C38 -63.5(12) . . . . ?
O4A C12A C13A C8A -176(5) . . . . ?
O4A C12A C13A C14A 13(10) . . . . ?
O4A C40 C41 C42 55.2(8) . . . . ?
C8A C9A C10A O3A 180(5) . . . . ?
C8A C9A C10A C11A 14(9) . . . . ?
C8A C13A C14A C16 110(7) . . . . ?
C9A C8A C13A C12A 2(11) . . . . ?
C9A C8A C13A C14A 173(6) . . . . ?
C9A C10A C11A C12A -15(10) . . . . ?
C9A C10A C11A C39A 171(6) . . . . ?
C10A O3A C36 C37 175.6(11) . . . . ?
C10A C11A C12A O4A -177(5) . . . . ?
C10A C11A C12A C13A 10(10) . . . . ?
C11A C12A C13A C8A -4(11) . . . . ?
C11A C12A C13A C14A -175(6) . . . . ?
C12A O4A C40 C41 169.8(11) . . . . ?
C12A C13A C14A C16 -79(8) . . . . ?
C13A C8A C9A C7 -172(6) . . . . ?
C13A C8A C9A C10A -7(9) . . . . ?
C13A C14A C16 C15A -36(2) . . . . ?
C13A C14A C16 C17A 143.8(16) . . . . ?
C14A C16 C15A C20 -179.0(11) . . . . ?
C14A C16 C17A O5A -2.5(15) . . . . ?
C14A C16 C17A C18A 176.4(13) . . . . ?
C39A C11A C12A O4A -4(9) . . . . ?
C39A C11A C12A C13A -176(7) . . . . ?
O5 C17 C18 C19 177.0(2) . . . . ?
O5 C17 C18 C46 0.0(4) . . . . ?
O5 C43 C44 C45 -72.7(5) . . . . ?
O6 C19 C20 C15 177.7(3) . . . . ?
O6 C19 C20 C21 0.7(4) . . . . ?
O6 C47 C48 C49 -72.5(4) . . . . ?
C15 C16 C17 O5 -176.2(3) . . . . ?
C15 C16 C17 C18 2.2(4) . . . . ?
C15 C20 C21 C23 13.1(6) . . . . ?
C16 C15 C20 C19 1.7(5) . . . . ?
C16 C15 C20 C21 178.6(4) . . . . ?
C16 C17 C18 C19 -1.4(4) . . . . ?
C16 C17 C18 C46 -178.4(3) . . . . ?
C16 C17A C18A C19A 8.1(16) . . . . ?
C16 C17A C18A C46A -178.8(10) . . . . ?
C17 O5 C43 C44 174.4(2) . . . . ?
C17 C18 C19 O6 -177.9(2) . . . . ?
C17 C18 C19 C20 0.7(4) . . . . ?
C18 C19 C20 C15 -0.9(4) . . . . ?
C18 C19 C20 C21 -177.9(4) . . . . ?
C19 O6 C47 C48 -174.6(3) . . . . ?
C19 C20 C21 C23 -170.1(3) . . . . ?
C20 C15 C16 C14 178.4(3) . . . . ?
C20 C15 C16 C17 -2.4(5) . . . . ?
C20 C21 C23 C22 -97.6(15) . . . . ?
C20 C21 C23 C24 83.8(14) . . . . ?
C20 C21A C23A C22A -107(6) . . . . ?
C20 C21A C23A C24A 62(6) . . . . ?
C46 C18 C19 O6 -0.9(4) . . . . ?
C46 C18 C19 C20 177.7(3) . . . . ?
O5A C17A C18A C19A -172.9(9) . . . . ?
O5A C17A C18A C46A 0.1(16) . . . . ?
O5A C43A C44A C45A 74(2) . . . . ?
O6A C47A C48A C49A 42(2) . . . . ?
C15A C16 C17A O5A 177.2(8) . . . . ?
C15A C16 C17A C18A -3.9(13) . . . . ?
C15A C20 C19A O6A -172.3(8) . . . . ?
C15A C20 C19A C18A 7.8(12) . . . . ?
C15A C20 C21A C23A 33(3) . . . . ?
C17A C16 C15A C20 1.3(10) . . . . ?
C17A O5A C43A C44A -175.2(11) . . . . ?
C17A C18A C19A C20 -10.2(15) . . . . ?
C17A C18A C19A O6A 169.9(9) . . . . ?
C19A C20 C15A C16 -3.1(10) . . . . ?
C19A C20 C21A C23A -141(2) . . . . ?
C19A O6A C47A C48A 174.2(12) . . . . ?
C46A C18A C19A C20 176.7(10) . . . . ?
C46A C18A C19A O6A -3.2(16) . . . . ?
O7 C24 C25 C26 -174.6(14) . . . . ?
O7 C24 C25 C53 3.2(14) . . . . ?
O7 C50 C51 C52 68.1(5) . . . . ?
O8 C26 C27 C28 5(3) . . . . ?
O8 C26 C27 C22 -176(2) . . . . ?
C21 C23 C24 O7 -4.1(19) . . . . ?
C21 C23 C24 C25 -177.4(11) . . . . ?
C22 C23 C24 O7 177.2(14) . . . . ?
C22 C23 C24 C25 4.0(19) . . . . ?
C23 C22 C27 C28 176.1(16) . . . . ?
C23 C22 C27 C26 -3(3) . . . . ?
C23 C24 C25 C26 -1.4(17) . . . . ?
C23 C24 C25 C53 176.4(12) . . . . ?
C24 O7 C50 C51 167.9(3) . . . . ?
C24 C25 C26 O8 178.0(14) . . . . ?
C24 C25 C26 C27 -3(3) . . . . ?
C25 C26 C27 C28 -173.3(17) . . . . ?
C25 C26 C27 C22 5(3) . . . . ?
C26 O8 C54 C55 -160.6(6) . . . . ?
C27 C22 C23 C21 179.3(17) . . . . ?
C27 C22 C23 C24 -2(3) . . . . ?
C53 C25 C26 O8 0(3) . . . . ?
C53 C25 C26 C27 178.7(18) . . . . ?
O7A C24A C25A C26A 167(6) . . . . ?
O7A C24A C25A C53A -3(6) . . . . ?
O7A C50 C51 C52 66.4(16) . . . . ?
O8A C26A C27A C28 -8(13) . . . . ?
O8A C26A C27A C22A 167(8) . . . . ?
O8A C54A C55A C56A 72(5) . . . . ?
C21A C20 C15A C16 -177.4(15) . . . . ?
C21A C20 C19A O6A 1.7(18) . . . . ?
C21A C20 C19A C18A -178.2(16) . . . . ?
C21A C23A C24A O7A 22(8) . . . . ?
C21A C23A C24A C25A -178(5) . . . . ?
C22A C23A C24A O7A -169(6) . . . . ?
C22A C23A C24A C25A -8(8) . . . . ?
C23A C22A C27A C28 177(7) . . . . ?
C23A C22A C27A C26A 2(13) . . . . ?
C23A C24A C25A C26A 7(7) . . . . ?
C23A C24A C25A C53A -163(5) . . . . ?
C24A O7A C50 C51 164.6(19) . . . . ?
C24A C25A C26A O8A -171(6) . . . . ?
C24A C25A C26A C27A 0(11) . . . . ?
C25A C26A C27A C28 -178(8) . . . . ?
C25A C26A C27A C22A -4(13) . . . . ?
C26A O8A C54A C55A 147(2) . . . . ?
C27A C22A C23A C21A 174(7) . . . . ?
C27A C22A C23A C24A 4(11) . . . . ?
C53A C25A C26A O8A -1(11) . . . . ?
C53A C25A C26A C27A 169(7) . . . . ?
C29 O1 C3 C2 -95.51(18) . . . . ?
C29 O1 C3 C4 86.80(18) . . . . ?
C33 O2 C5 C4 -88.22(18) . . . . ?
C33 O2 C5 C6 93.61(18) . . . . ?
C36 O3 C10 C9 92.0(13) . . . . ?
C36 O3 C10 C11 -87.3(15) . . . . ?
C36 O3A C10A C9A 94(6) . . . . ?
C36 O3A C10A C11A -100(6) . . . . ?
C40 O4 C12 C11 -83.5(11) . . . . ?
C40 O4 C12 C13 102.0(12) . . . . ?
C40 O4A C12A C11A -68(5) . . . . ?
C40 O4A C12A C13A 105(5) . . . . ?
C43 O5 C17 C16 -98.5(3) . . . . ?
C43 O5 C17 C18 83.1(3) . . . . ?
C43A O5A C17A C16 85.5(11) . . . . ?
C43A O5A C17A C18A -93.5(12) . . . . ?
C47 O6 C19 C18 -90.1(3) . . . . ?
C47 O6 C19 C20 91.3(3) . . . . ?
C47A O6A C19A C20 -80.9(11) . . . . ?
C47A O6A C19A C18A 99.1(12) . . . . ?
C32 C4 C5 O2 -0.6(2) . . . . ?
C32 C4 C5 C6 177.48(16) . . . . ?
C50 O7 C24 C23 97.9(11) . . . . ?
C50 O7 C24 C25 -88.6(8) . . . . ?
C50 O7A C24A C23A 85(5) . . . . ?
C50 O7A C24A C25A -76(4) . . . . ?
C54A O8A C26A C25A -86(8) . . . . ?
C54A O8A C26A C27A 103(8) . . . . ?
C56 C55 C54 O8 -59.7(11) . . . . ?
C54 O8 C26 C25 -77(2) . . . . ?
C54 O8 C26 C27 103.9(18) . . . . ?

loop_
_exptl_oxdiff_crystal_face_indexfrac_h
_exptl_oxdiff_crystal_face_indexfrac_k
_exptl_oxdiff_crystal_face_indexfrac_l
_exptl_oxdiff_crystal_face_x
_exptl_oxdiff_crystal_face_y
_exptl_oxdiff_crystal_face_z
-8.0000 0.0000 0.0000 0.0975 0.9450 0.0828
8.0000 -0.0000 -0.0000 -0.0975 -0.9450 -0.0828
2.0000 -5.0000 8.0000 0.2852 -0.4056 0.8950
-2.0000 5.0000 -8.0000 -0.2852 0.4056 -0.8950
-3.0000 8.0000 -0.0000 0.5929 0.2906 -0.7279
1.0000 -6.0000 -7.0000 -1.0046 0.1128 0.1727
5.0000 -7.0000 -1.0000 -0.6299 -0.5087 0.5571
-6.0000 6.0000 -1.0000 0.4082 0.6871 -0.5622
-1.0000 7.0000 -6.0000 0.0060 0.2192 -0.9847
6.0000 -4.0000 -6.0000 -0.8443 -0.5200 -0.0137
